data_2105172
loop_
_publ_author_name
'Siegler, Maxime A.'
'Parkin, Sean'
'Brock, Carolyn Pratt'

_publ_section_title
;
 [Ni(MeCN)(H~2~O)~2~(NO~3~)~2~]&#x00B7;(15-crown-5)&#x00B7;MeCN: detailed
 study of a four-phase sequence that includes an intermediate modulated
 phase
;
_journal_coeditor_code HW5021
_journal_issue 4
_journal_name_full 'Acta Crystallographica Section B'
_journal_page_first 389
_journal_page_last 400
_journal_paper_doi 10.1107/S0108768112018319
_journal_volume 68
_journal_year 2012
_chemical_formula_moiety 'C10 H20 O5, C2 H7 N3 Ni O8, C2 H3 N'
_chemical_formula_sum 'C14 H30 N4 Ni O13'
_chemical_formula_weight 521.13
_chemical_name_systematic
;
acetonitrilediaqual-\k^1^O-nitrato-\k^2^O-nitratonickel(II) (15-crown-5)
acetonitrile solvate
;
_space_group_IT_number 4
_symmetry_cell_setting monoclinic
_symmetry_space_group_name_Hall 'P 2yb (1/2*x,y,-1/2*x+z)'
_symmetry_space_group_name_H-M 'B 1 21 1'
_atom_sites_solution_hydrogens geom
_atom_sites_solution_primary direct
_atom_sites_solution_secondary difmap
_audit_creation_method 'SHELXL-97 and C P Brock'
_cell_angle_alpha 90.
_cell_angle_beta 122.0260(10)
_cell_angle_gamma 90.
_cell_formula_units_Z 20
_cell_length_a 27.4626(4)
_cell_length_b 12.1845(2)
_cell_length_c 40.2287(6)
_cell_measurement_reflns_used 13682
_cell_measurement_temperature 90.0(2)
_cell_measurement_theta_max 27.48
_cell_measurement_theta_min 1.00
_cell_volume 11412.5(3)
_computing_cell_refinement 'DENZO-SMN (Nonius, 1999)'
_computing_data_collection 'COLLECT (Nonius, 1999)'
_computing_data_reduction 'DENZO-SMN (Nonius, 1999)'
_computing_molecular_graphics 'Mercury (Macrae et al., 2008)'
_computing_publication_material 'SHELX-97 and local procedures'
_computing_structure_refinement 'SHELXL-97 (Sheldrick, 2008)'
_computing_structure_solution 'SHELXS-97 (Sheldrick, 2008)'
_diffrn_ambient_temperature 90.0(2)
_diffrn_detector_area_resol_mean 18
_diffrn_measured_fraction_theta_full 0.998
_diffrn_measured_fraction_theta_max 0.998
_diffrn_measurement_device_type 'Nonius KappaCCD diffractometer'
_diffrn_measurement_method '\w scans at fixed \c = 55\%'
_diffrn_radiation_monochromator graphite
_diffrn_radiation_source 'fine-focus sealed tube'
_diffrn_radiation_type MoK\a
_diffrn_radiation_wavelength 0.71073
_diffrn_reflns_av_R_equivalents 0.085
_diffrn_reflns_av_sigmaI/netI 0.0860
_diffrn_reflns_limit_h_max 35
_diffrn_reflns_limit_h_min -35
_diffrn_reflns_limit_k_max 15
_diffrn_reflns_limit_k_min -15
_diffrn_reflns_limit_l_max 52
_diffrn_reflns_limit_l_min -52
_diffrn_reflns_number 25889
_diffrn_reflns_theta_full 27.50
_diffrn_reflns_theta_max 27.50
_diffrn_reflns_theta_min 1.19
_diffrn_standards_decay_% <2
_exptl_absorpt_coefficient_mu 0.920
_exptl_absorpt_correction_T_max 0.8519
_exptl_absorpt_correction_T_min 0.7698
_exptl_absorpt_correction_type multi-scan
_exptl_absorpt_process_details 'Scalepack (Otwinowski & Minor, 2006)'
_exptl_crystal_colour 'pale green'
_exptl_crystal_density_diffrn 1.517
_exptl_crystal_density_method 'not measured'
_exptl_crystal_description parallelepiped
_exptl_crystal_F_000 5480.1
_exptl_crystal_size_max 0.30
_exptl_crystal_size_mid 0.20
_exptl_crystal_size_min 0.18
_refine_diff_density_max 0.703
_refine_diff_density_min -0.512
_refine_ls_extinction_method none
_refine_ls_goodness_of_fit_ref 1.106
_refine_ls_hydrogen_treatment constr
_refine_ls_matrix_type full
_refine_ls_number_parameters 962
_refine_ls_number_reflns 25889
_refine_ls_number_restraints 1383
_refine_ls_restrained_S_all 1.110
_refine_ls_R_factor_all 0.1506
_refine_ls_R_factor_gt 0.0581
_refine_ls_shift/su_max 0.003
_refine_ls_shift/su_mean 0.000
_refine_ls_structure_factor_coef Fsqd
_refine_ls_weighting_details 'calc w=1/[\s^2^(Fo^2^)+(0.0500P)^2^+0.0000P] where P=(Fo^2^+2Fc^2^)/3'
_refine_ls_weighting_scheme calc
_refine_ls_wR_factor_gt 0.1201
_refine_ls_wR_factor_ref 0.1462
_reflns_number_gt 12328
_reflns_number_total 25889
_reflns_threshold_expression >2\s(I)
_cod_data_source_file hw5021.cif
_cod_data_source_block 090K_II
_cod_original_sg_symbol_Hall 'B 2yb'
_cod_original_sg_symbol_H-M 'B 21'
_cod_database_code 2105172
_cod_database_fobs_code 2105172

loop_
_symmetry_equiv_pos_as_xyz
'x, y, z'
'-x, y+1/2, -z'
'x+1/2, y, z+1/2'
'-x+1/2, y+1/2, -z+1/2'

loop_
_atom_site_type_symbol
_atom_site_label
_atom_site_fract_x
_atom_site_fract_y
_atom_site_fract_z
_atom_site_U_iso_or_equiv
_atom_site_adp_type
_atom_site_calc_flag
_atom_site_refinement_flags
_atom_site_occupancy
_atom_site_symmetry_multiplicity
_atom_site_disorder_assembly
_atom_site_disorder_group
C C1_1 0.0298(3) 0.2097(5) 0.0281(2) 0.0227(4) Uani d D 1 1 . .
H H1A_1 0.0309 0.2252 0.0043 0.027 Uiso calc R 1 1 . .
H H1B_1 -0.0104 0.1940 0.0200 0.027 Uiso calc R 1 1 . .
C C2_1 0.0680(2) 0.1126(6) 0.0500(2) 0.0261(4) Uani d D 1 1 . .
H H2A_1 0.0671 0.0981 0.0739 0.031 Uiso calc R 1 1 . .
H H2B_1 0.0538 0.0464 0.0332 0.031 Uiso calc R 1 1 . .
C C3_1 0.1670(3) 0.0564(5) 0.0841(2) 0.0288(5) Uani d D 1 1 . .
H H3A_1 0.1621 -0.0101 0.0685 0.035 Uiso calc R 1 1 . .
H H3B_1 0.1631 0.0353 0.1064 0.035 Uiso calc R 1 1 . .
C C4_1 0.2251(3) 0.1073(6) 0.0990(2) 0.0243(5) Uani d D 1 1 . .
H H4A_1 0.2552 0.0498 0.1100 0.029 Uiso calc R 1 1 . .
H H4B_1 0.2256 0.1439 0.0772 0.029 Uiso calc R 1 1 . .
C C5_1 0.2877(3) 0.2482(5) 0.1430(2) 0.0223(3) Uani d D 1 1 . .
H H5A_1 0.3160 0.2042 0.1406 0.027 Uiso calc R 1 1 . .
H H5B_1 0.3046 0.2656 0.1711 0.027 Uiso calc R 1 1 . .
C C6_1 0.2751(3) 0.3529(5) 0.1200(2) 0.0223(3) Uani d D 1 1 . .
H H6A_1 0.3110 0.3956 0.1300 0.027 Uiso calc R 1 1 . .
H H6B_1 0.2593 0.3359 0.0921 0.027 Uiso calc R 1 1 . .
C C7_1 0.2179(3) 0.5151(5) 0.1019(2) 0.0222(4) Uani d D 1 1 . .
H H7A_1 0.2139 0.5036 0.0762 0.027 Uiso calc R 1 1 . .
H H7B_1 0.2473 0.5725 0.1163 0.027 Uiso calc R 1 1 . .
C C8_1 0.1622(2) 0.5499(6) 0.0961(2) 0.0266(4) Uani d D 1 1 . .
H H8A_1 0.1615 0.5352 0.1201 0.032 Uiso calc R 1 1 . .
H H8B_1 0.1561 0.6295 0.0904 0.032 Uiso calc R 1 1 . .
C C9_1 0.0641(3) 0.4972(6) 0.0605(2) 0.0250(4) Uani d D 1 1 . .
H H9A_1 0.0458 0.5685 0.0487 0.030 Uiso calc R 1 1 . .
H H9B_1 0.0687 0.4914 0.0866 0.030 Uiso calc R 1 1 . .
C C10_1 0.0283(3) 0.4040(5) 0.03456(19) 0.0201(4) Uani d D 1 1 . .
H H10A_1 -0.0117 0.4121 0.0280 0.024 Uiso calc R 1 1 . .
H H10B_1 0.0279 0.4060 0.0098 0.024 Uiso calc R 1 1 . .
O O1_1 0.0510(2) 0.3008(4) 0.05384(16) 0.0193(3) Uani d D 1 1 . .
O O2_1 0.12485(18) 0.1365(4) 0.06039(14) 0.0242(3) Uani d D 1 1 . .
O O3_1 0.23597(19) 0.1859(4) 0.12873(14) 0.0231(3) Uani d D 1 1 . .
O O4_1 0.23491(19) 0.4153(4) 0.12382(14) 0.0217(3) Uani d D 1 1 . .
O O5_1 0.11864(18) 0.4882(4) 0.06399(15) 0.0243(3) Uani d D 1 1 . .
Ni Ni1_1 0.15125(4) 0.31796(9) -0.01566(3) 0.0180(3) Uani d D 1 1 . .
O O6_1 0.15207(19) 0.3148(4) 0.03523(13) 0.0167(3) Uani d D 1 1 A .
H H6C_1 0.1397 0.2682 0.0448 0.025 Uiso d . 1 1 . .
H H6D_1 0.1395 0.3742 0.0378 0.025 Uiso d . 1 1 . .
O O7_1 0.14607(19) 0.3178(5) -0.06761(14) 0.0289(3) Uani d D 1 1 A .
H H7C_1 0.1154 0.3158 -0.0912 0.043 Uiso d . 1 1 . .
H H7D_1 0.1726 0.3312 -0.0713 0.043 Uiso d . 1 1 . .
C C11_1 0.3452(3) 0.2896(6) 0.0714(2) 0.0432(5) Uani d D 1 1 A .
H H11A_1 0.3546 0.3456 0.0914 0.065 Uiso calc R 1 1 . .
H H11B_1 0.3706 0.2979 0.0613 0.065 Uiso calc R 1 1 . .
H H11C_1 0.3506 0.2165 0.0830 0.065 Uiso calc R 1 1 . .
C C12_1 0.2858(3) 0.3024(5) 0.0394(2) 0.0244(4) Uani d D 1 1 . .
N N3_1 0.2388(2) 0.3058(5) 0.01520(18) 0.0227(3) Uani d D 1 1 A .
N N1_1 0.1091(3) 0.0945(7) -0.02337(17) 0.0232(6) Uani d PD 0.707(5) 1 A 1
O O8_1 0.1546(3) 0.1527(5) -0.0112(2) 0.0221(4) Uani d PD 0.707(5) 1 A 1
O O9_1 0.0619(3) 0.1360(6) -0.0423(2) 0.0322(4) Uani d PD 0.707(5) 1 A 1
O O10_1 0.1142(4) -0.0049(6) -0.0154(3) 0.0443(7) Uani d PD 0.707(5) 1 A 1
N N1'_1 0.1220(6) 0.0918(13) -0.0191(4) 0.0232(6) Uani d PD 0.293(5) 1 A 2
O O8'_1 0.1744(5) 0.0813(13) 0.0079(5) 0.0322(4) Uani d PD 0.293(5) 1 A 2
O O9'_1 0.0980(5) 0.1838(9) -0.0352(4) 0.0221(4) Uani d PD 0.293(5) 1 A 2
O O10'_1 0.0939(7) 0.0049(13) -0.0297(7) 0.0443(7) Uani d PD 0.293(5) 1 A 2
N N2_1 0.0955(3) 0.4936(5) -0.03283(11) 0.0308(4) Uani d D 1 1 . .
O O11_1 0.1497(2) 0.4904(5) -0.01437(15) 0.0234(3) Uani d D 1 1 A .
O O12_1 0.07027(19) 0.4020(4) -0.04231(15) 0.0286(3) Uani d D 1 1 A .
O O13_1 0.0702(3) 0.5825(5) -0.04067(19) 0.0564(5) Uani d D 1 1 A .
C C13_1 -0.0328(3) 0.2745(7) -0.1101(2) 0.0404(5) Uani d D 1 1 . .
H H13A_1 -0.0011 0.2224 -0.0960 0.061 Uiso calc R 1 1 . .
H H13B_1 -0.0185 0.3422 -0.1151 0.061 Uiso calc R 1 1 . .
H H13C_1 -0.0624 0.2420 -0.1351 0.061 Uiso calc R 1 1 . .
C C14_1 -0.0573(3) 0.2993(6) -0.0867(2) 0.0249(3) Uani d D 1 1 . .
N N4_1 -0.0771(3) 0.3151(6) -0.0683(2) 0.0387(4) Uani d D 1 1 . .
C C1_2 0.0308(3) 0.3874(5) 0.2290(2) 0.0227(4) Uani d D 1 1 . .
H H1A_2 -0.0096 0.4024 0.2204 0.027 Uiso calc R 1 1 . .
H H1B_2 0.0329 0.3767 0.2054 0.027 Uiso calc R 1 1 . .
C C2_2 0.0683(3) 0.4828(6) 0.2527(2) 0.0261(4) Uani d D 1 1 . .
H H2A_2 0.0547 0.5516 0.2373 0.031 Uiso calc R 1 1 . .
H H2B_2 0.0679 0.4922 0.2770 0.031 Uiso calc R 1 1 . .
C C3_2 0.1653(3) 0.5345(6) 0.2853(2) 0.0288(5) Uani d D 1 1 . .
H H3A_2 0.1606 0.5533 0.3074 0.035 Uiso calc R 1 1 . .
H H3B_2 0.1590 0.6020 0.2699 0.035 Uiso calc R 1 1 . .
C C4_2 0.2258(3) 0.4922(6) 0.3013(2) 0.0243(5) Uani d D 1 1 . .
H H4A_2 0.2291 0.4597 0.2800 0.029 Uiso calc R 1 1 . .
H H4B_2 0.2540 0.5527 0.3135 0.029 Uiso calc R 1 1 . .
C C5_2 0.2858(3) 0.3464(5) 0.3421(2) 0.0223(3) Uani d D 1 1 . .
H H5A_2 0.3025 0.3254 0.3699 0.027 Uiso calc R 1 1 . .
H H5B_2 0.3146 0.3916 0.3407 0.027 Uiso calc R 1 1 . .
C C6_2 0.2748(3) 0.2445(5) 0.3184(2) 0.0223(3) Uani d D 1 1 . .
H H6A_2 0.2598 0.2633 0.2906 0.027 Uiso calc R 1 1 . .
H H6B_2 0.3107 0.2019 0.3287 0.027 Uiso calc R 1 1 . .
C C7_2 0.2209(3) 0.0808(5) 0.3015(2) 0.0222(4) Uani d D 1 1 . .
H H7A_2 0.2505 0.0254 0.3178 0.027 Uiso calc R 1 1 . .
H H7B_2 0.2195 0.0896 0.2766 0.027 Uiso calc R 1 1 . .
C C8_2 0.1626(3) 0.0465(6) 0.2939(2) 0.0266(4) Uani d D 1 1 . .
H H8A_2 0.1565 -0.0326 0.2873 0.032 Uiso calc R 1 1 . .
H H8B_2 0.1618 0.0577 0.3179 0.032 Uiso calc R 1 1 . .
C C9_2 0.0630(3) 0.1019(6) 0.2591(2) 0.0250(4) Uani d D 1 1 . .
H H9A_2 0.0678 0.1111 0.2851 0.030 Uiso calc R 1 1 . .
H H9B_2 0.0451 0.0295 0.2484 0.030 Uiso calc R 1 1 . .
C C10_2 0.0251(3) 0.1936(5) 0.2314(2) 0.0201(4) Uani d D 1 1 . .
H H10A_2 0.0252 0.1926 0.2068 0.024 Uiso calc R 1 1 . .
H H10B_2 -0.0149 0.1861 0.2249 0.024 Uiso calc R 1 1 . .
O O1_2 0.0504(2) 0.2909(4) 0.25276(15) 0.0193(3) Uani d D 1 1 . .
O O2_2 0.12452(18) 0.4554(4) 0.26162(15) 0.0242(3) Uani d D 1 1 . .
O O3_2 0.23597(19) 0.4112(4) 0.32977(15) 0.0231(3) Uani d D 1 1 . .
O O4_2 0.23346(19) 0.1829(4) 0.32173(14) 0.0217(3) Uani d D 1 1 . .
O O5_2 0.11787(18) 0.1078(4) 0.26275(15) 0.0243(3) Uani d D 1 1 . .
Ni Ni2_2 0.15017(4) 0.27544(8) 0.18379(3) 0.0154(3) Uani d D 1 1 . .
O O6_2 0.15280(19) 0.2758(4) 0.23529(13) 0.0167(3) Uani d D 1 1 B .
H H6C_2 0.1450 0.2372 0.2484 0.025 Uiso d . 1 1 . .
H H6D_2 0.1360 0.3354 0.2305 0.025 Uiso d . 1 1 . .
O O7_2 0.14381(19) 0.2659(5) 0.13135(13) 0.0289(3) Uani d D 1 1 B .
H H7C_2 0.1220 0.3182 0.1147 0.043 Uiso d . 1 1 . .
H H7D_2 0.1751 0.2820 0.1321 0.043 Uiso d . 1 1 . .
C C11_2 0.3448(3) 0.3241(7) 0.2713(2) 0.0432(5) Uani d D 1 1 B .
H H11A_2 0.3485 0.3861 0.2880 0.065 Uiso calc R 1 1 . .
H H11B_2 0.3692 0.3364 0.2607 0.065 Uiso calc R 1 1 . .
H H11C_2 0.3567 0.2564 0.2869 0.065 Uiso calc R 1 1 . .
C C12_2 0.2844(3) 0.3139(6) 0.2387(2) 0.0244(4) Uani d D 1 1 . .
N N3_2 0.2375(2) 0.2999(5) 0.21432(18) 0.0227(3) Uani d D 1 1 B .
N N1_2 0.1073(5) 0.5021(10) 0.1765(2) 0.0232(6) Uani d PD 0.459(5) 1 B 1
O O8_2 0.1551(4) 0.4503(8) 0.1897(3) 0.0221(4) Uani d PD 0.459(5) 1 B 1
O O9_2 0.0632(4) 0.4472(8) 0.1595(3) 0.0322(4) Uani d PD 0.459(5) 1 B 1
O O10_2 0.1103(5) 0.6038(8) 0.1825(4) 0.0443(7) Uani d PD 0.459(5) 1 B 1
N N1'_2 0.1232(4) 0.5102(8) 0.1825(2) 0.0232(6) Uani d PD 0.541(5) 1 B 2
O O8'_2 0.1738(3) 0.5195(7) 0.2092(3) 0.0322(4) Uani d PD 0.541(5) 1 B 2
O O9'_2 0.1093(3) 0.4172(5) 0.1644(2) 0.0221(4) Uani d PD 0.541(5) 1 B 2
O O10'_2 0.0846(4) 0.5773(7) 0.1711(4) 0.0443(7) Uani d PD 0.541(5) 1 B 2
N N2_2 0.0950(2) 0.0969(5) 0.16690(11) 0.0308(4) Uani d D 1 1 . .
O O11_2 0.15081(18) 0.1019(4) 0.18625(14) 0.0234(3) Uani d D 1 1 B .
O O12_2 0.0708(2) 0.1912(4) 0.15703(15) 0.0286(3) Uani d D 1 1 B .
O O13_2 0.0677(3) 0.0142(5) 0.15860(18) 0.0564(5) Uani d D 1 1 B .
C C13_2 -0.0317(3) 0.3165(7) 0.0900(2) 0.0404(5) Uani d D 1 1 . .
H H13A_2 -0.0334 0.2497 0.0758 0.061 Uiso calc R 1 1 . .
H H13B_2 0.0084 0.3382 0.1076 0.061 Uiso calc R 1 1 . .
H H13C_2 -0.0526 0.3756 0.0711 0.061 Uiso calc R 1 1 . .
C C14_2 -0.0579(3) 0.2956(6) 0.1126(2) 0.0249(3) Uani d D 1 1 . .
N N4_2 -0.0778(3) 0.2796(6) 0.1307(2) 0.0387(4) Uani d D 1 1 . .
C C1_3 0.0282(3) 0.2084(6) 0.4277(2) 0.0227(4) Uani d PD 0.853(2) 1 C 1
H H1A_3 0.0295 0.2205 0.4038 0.027 Uiso calc PR 0.853(2) 1 C 1
H H1B_3 -0.0120 0.1935 0.4198 0.027 Uiso calc PR 0.853(2) 1 C 1
C C2_3 0.0664(3) 0.1156(6) 0.4512(2) 0.0261(4) Uani d PD 0.853(2) 1 C 1
H H2A_3 0.0650 0.1055 0.4751 0.031 Uiso calc PR 0.853(2) 1 C 1
H H2B_3 0.0527 0.0471 0.4357 0.031 Uiso calc PR 0.853(2) 1 C 1
C C3_3 0.1667(3) 0.0562(6) 0.4871(2) 0.0288(5) Uani d PD 0.853(2) 1 C 1
H H3A_3 0.1626 -0.0110 0.4720 0.035 Uiso calc PR 0.853(2) 1 C 1
H H3B_3 0.1619 0.0361 0.5090 0.035 Uiso calc PR 0.853(2) 1 C 1
C C4_3 0.2253(3) 0.1082(7) 0.5027(3) 0.0243(5) Uani d PD 0.853(2) 1 C 1
H H4A_3 0.2553 0.0508 0.5148 0.029 Uiso calc PR 0.853(2) 1 C 1
H H4B_3 0.2266 0.1410 0.4807 0.029 Uiso calc PR 0.853(2) 1 C 1
C C5_3 0.2881(3) 0.2516(6) 0.5435(2) 0.0223(3) Uani d PD 0.853(2) 1 C 1
H H5A_3 0.3162 0.2059 0.5414 0.027 Uiso calc PR 0.853(2) 1 C 1
H H5B_3 0.3054 0.2722 0.5714 0.027 Uiso calc PR 0.853(2) 1 C 1
C C6_3 0.2754(3) 0.3527(6) 0.5194(3) 0.0223(3) Uani d PD 0.853(2) 1 C 1
H H6A_3 0.3112 0.3951 0.5290 0.027 Uiso calc PR 0.853(2) 1 C 1
H H6B_3 0.2602 0.3322 0.4918 0.027 Uiso calc PR 0.853(2) 1 C 1
C C7_3 0.2174(3) 0.5174(6) 0.4984(2) 0.0222(4) Uani d PD 0.853(2) 1 C 1
H H7A_3 0.2129 0.5030 0.4727 0.027 Uiso calc PR 0.853(2) 1 C 1
H H7B_3 0.2468 0.5752 0.5120 0.027 Uiso calc PR 0.853(2) 1 C 1
C C8_3 0.1612(3) 0.5536(6) 0.4928(2) 0.0266(4) Uani d PD 0.853(2) 1 C 1
H H8A_3 0.1612 0.5422 0.5172 0.032 Uiso calc PR 0.853(2) 1 C 1
H H8B_3 0.1544 0.6323 0.4858 0.032 Uiso calc PR 0.853(2) 1 C 1
C C9_3 0.0628(3) 0.4988(6) 0.4574(3) 0.0250(4) Uani d PD 0.853(2) 1 C 1
H H9A_3 0.0447 0.5693 0.4445 0.030 Uiso calc PR 0.853(2) 1 C 1
H H9B_3 0.0667 0.4965 0.4833 0.030 Uiso calc PR 0.853(2) 1 C 1
C C10_3 0.0271(3) 0.4030(6) 0.4322(2) 0.0201(4) Uani d PD 0.853(2) 1 C 1
H H10A_3 -0.0131 0.4115 0.4254 0.024 Uiso calc PR 0.853(2) 1 C 1
H H10B_3 0.0269 0.4019 0.4076 0.024 Uiso calc PR 0.853(2) 1 C 1
O O1_3 0.0503(2) 0.3015(4) 0.45305(18) 0.0193(3) Uani d PD 0.853(2) 1 C 1
O O2_3 0.1241(2) 0.1367(4) 0.46206(17) 0.0242(3) Uani d PD 0.853(2) 1 C 1
O O3_3 0.2364(2) 0.1894(5) 0.53051(17) 0.0231(3) Uani d PD 0.853(2) 1 C 1
O O4_3 0.2344(2) 0.4185(4) 0.52160(17) 0.0217(3) Uani d PD 0.853(2) 1 C 1
O O5_3 0.1179(2) 0.4877(4) 0.46180(17) 0.0243(3) Uani d PD 0.853(2) 1 C 1
C C1'_3 0.2803(12) 0.3799(17) 0.5351(7) 0.0227(4) Uani d PD 0.147(2) 1 C 2
H H1'1_3 0.3225 0.3856 0.5479 0.027 Uiso calc PR 0.147(2) 1 C 2
H H1'2_3 0.2704 0.3730 0.5554 0.027 Uiso calc PR 0.147(2) 1 C 2
C C2'_3 0.2499(10) 0.4762(19) 0.5082(10) 0.0261(4) Uani d PD 0.147(2) 1 C 2
H H2'1_3 0.2712 0.5451 0.5202 0.031 Uiso calc PR 0.147(2) 1 C 2
H H2'2_3 0.2470 0.4656 0.4828 0.031 Uiso calc PR 0.147(2) 1 C 2
C C3'_3 0.1553(9) 0.548(2) 0.4712(9) 0.0288(5) Uani d PD 0.147(2) 1 C 2
H H3'1_3 0.1595 0.5385 0.4485 0.035 Uiso calc PR 0.147(2) 1 C 2
H H3'2_3 0.1616 0.6263 0.4791 0.035 Uiso calc PR 0.147(2) 1 C 2
C C4'_3 0.0964(10) 0.5107(19) 0.4614(11) 0.0243(5) Uani d PD 0.147(2) 1 C 2
H H4'1_3 0.0946 0.5144 0.4852 0.029 Uiso calc PR 0.147(2) 1 C 2
H H4'2_3 0.0669 0.5611 0.4417 0.029 Uiso calc PR 0.147(2) 1 C 2
C C5'_3 0.0360(11) 0.3532(18) 0.4448(10) 0.0223(3) Uani d PD 0.147(2) 1 C 2
H H5'1_3 0.0003 0.3878 0.4235 0.027 Uiso calc PR 0.147(2) 1 C 2
H H5'2_3 0.0379 0.3662 0.4697 0.027 Uiso calc PR 0.147(2) 1 C 2
C C6'_3 0.0331(15) 0.2343(18) 0.4376(7) 0.0223(3) Uani d PD 0.147(2) 1 C 2
H H6'1_3 -0.0066 0.2068 0.4262 0.027 Uiso calc PR 0.147(2) 1 C 2
H H6'2_3 0.0462 0.2165 0.4196 0.027 Uiso calc PR 0.147(2) 1 C 2
C C7'_3 0.0780(10) 0.0736(17) 0.4742(9) 0.0222(4) Uani d PD 0.147(2) 1 C 2
H H7'1_3 0.0434 0.0402 0.4515 0.027 Uiso calc PR 0.147(2) 1 C 2
H H7'2_3 0.0852 0.0379 0.4985 0.027 Uiso calc PR 0.147(2) 1 C 2
C C8'_3 0.1290(9) 0.062(3) 0.4701(9) 0.0266(4) Uani d PD 0.147(2) 1 C 2
H H8'1_3 0.1376 -0.0172 0.4699 0.032 Uiso calc PR 0.147(2) 1 C 2
H H8'2_3 0.1202 0.0943 0.4450 0.032 Uiso calc PR 0.147(2) 1 C 2
C C9'_3 0.2277(13) 0.102(3) 0.4992(15) 0.0250(4) Uani d PD 0.147(2) 1 C 2
H H9'1_3 0.2171 0.1130 0.4717 0.030 Uiso calc PR 0.147(2) 1 C 2
H H9'2_3 0.2438 0.0274 0.5076 0.030 Uiso calc PR 0.147(2) 1 C 2
C C10'_3 0.2708(11) 0.1871(17) 0.5255(8) 0.0201(4) Uani d PD 0.147(2) 1 C 2
H H10C_3 0.2715 0.1916 0.5503 0.024 Uiso calc PR 0.147(2) 1 C 2
H H10D_3 0.3096 0.1651 0.5319 0.024 Uiso calc PR 0.147(2) 1 C 2
O O1'_3 0.2570(10) 0.2894(14) 0.5073(6) 0.0193(3) Uani d PD 0.147(2) 1 C 2
O O2'_3 0.1942(8) 0.481(2) 0.5026(7) 0.0242(3) Uani d PD 0.147(2) 1 C 2
O O3'_3 0.0842(9) 0.4044(16) 0.4467(7) 0.0231(3) Uani d PD 0.147(2) 1 C 2
O O4'_3 0.0707(9) 0.1874(15) 0.4755(6) 0.0217(3) Uani d PD 0.147(2) 1 C 2
O O5'_3 0.1785(8) 0.116(2) 0.5022(7) 0.0243(3) Uani d PD 0.147(2) 1 C 2
Ni Ni3_3 0.14897(5) 0.31639(12) 0.38302(4) 0.0121(2) Uani d PD 0.852(3) 1 D 1
O O6_3 0.1507(3) 0.3119(6) 0.43361(17) 0.0167(3) Uani d PD 0.852(3) 1 D 1
H H6C_3 0.1503 0.2563 0.4461 0.025 Uiso d . 1 1 E 1
H H6D_3 0.1372 0.3630 0.4398 0.025 Uiso d . 1 1 F 1
O O7_3 0.1438(2) 0.3182(5) 0.33100(15) 0.0289(3) Uani d PD 0.852(3) 1 D 1
H H7C_3 0.1143 0.3225 0.3076 0.043 Uiso d . 1 1 G 1
H H7D_3 0.1700 0.3453 0.3284 0.043 Uiso d . 1 1 H 1
C C11_3 0.3422(3) 0.2659(8) 0.4694(2) 0.0432(5) Uani d D 1 1 D 1
H H11A_3 0.3461 0.1909 0.4793 0.065 Uiso calc R 1 1 D 1
H H11B_3 0.3526 0.3182 0.4907 0.065 Uiso calc R 1 1 D 1
H H11C_3 0.3677 0.2759 0.4595 0.065 Uiso calc R 1 1 D 1
C C12_3 0.2835(3) 0.2846(6) 0.4381(2) 0.0244(4) Uani d D 1 1 D 1
N N3_3 0.2359(2) 0.2948(5) 0.41382(17) 0.0227(3) Uani d D 1 1 D 1
N N1_3 0.1071(6) 0.0904(12) 0.3758(3) 0.0232(6) Uani d PD 0.312(3) 1 D 1
O O8_3 0.1536(5) 0.1469(10) 0.3876(4) 0.0221(4) Uani d PD 0.312(3) 1 D 1
O O9_3 0.0594(5) 0.1314(10) 0.3567(4) 0.0322(4) Uani d PD 0.312(3) 1 D 1
O O10_3 0.1126(6) -0.0095(10) 0.3848(5) 0.0443(7) Uani d PD 0.312(3) 1 D 1
N N1'_3 0.1194(4) 0.0876(8) 0.3812(2) 0.0232(6) Uani d PD 0.560(4) 1 D 3
O O8'_3 0.1715(3) 0.0764(7) 0.4078(3) 0.0322(4) Uani d PD 0.560(4) 1 D 3
O O9'_3 0.0990(3) 0.1816(6) 0.3648(2) 0.0221(4) Uani d PD 0.560(4) 1 D 3
O O10'_3 0.0867(4) 0.0086(7) 0.3703(3) 0.0443(7) Uani d PD 0.560(4) 1 D 3
N N2_3 0.1003(3) 0.4965(6) 0.36912(14) 0.0308(4) Uani d PD 0.852(3) 1 D 1
O O11_3 0.1533(2) 0.4868(5) 0.38772(18) 0.0234(3) Uani d PD 0.852(3) 1 D 1
O O12_3 0.0692(2) 0.4111(5) 0.35718(18) 0.0286(3) Uani d PD 0.852(3) 1 D 1
O O13_3 0.0765(3) 0.5870(6) 0.3617(2) 0.0564(5) Uani d PD 0.852(3) 1 D 1
Ni Ni3M_3 0.1555(3) 0.2716(6) 0.38597(18) 0.0121(2) Uani d PD 0.148(3) 1 D 2
O O6M_3 0.1547(17) 0.284(3) 0.4358(7) 0.0167(3) Uani d PD 0.148(3) 1 D 2
O O7M_3 0.1525(12) 0.270(3) 0.3345(5) 0.0289(3) Uani d PD 0.148(3) 1 D 2
N N1M_3 0.1081(10) 0.497(2) 0.3710(5) 0.0232(6) Uani d PD 0.129(4) 1 D 2
O O8M_3 0.1530(10) 0.4468(18) 0.3773(8) 0.0221(4) Uani d PD 0.129(4) 1 D 2
O O9M_3 0.0687(11) 0.442(2) 0.3676(10) 0.0322(4) Uani d PD 0.129(4) 1 D 2
O O10M_3 0.1079(13) 0.5981(18) 0.3688(11) 0.0443(7) Uani d PD 0.129(4) 1 D 2
N N2M_3 0.0919(10) 0.1160(19) 0.3664(10) 0.0308(4) Uani d PD 0.148(3) 1 D 2
O O11M_3 0.1466(9) 0.1088(19) 0.3844(10) 0.0234(3) Uani d PD 0.148(3) 1 D 2
O O12M_3 0.0709(9) 0.2109(18) 0.3561(8) 0.0286(3) Uani d PD 0.148(3) 1 D 2
O O13M_3 0.0620(12) 0.040(2) 0.3667(10) 0.0564(5) Uani d PD 0.148(3) 1 D 2
C C13_3 -0.0292(3) 0.2711(7) 0.2903(2) 0.0404(5) Uani d D 1 1 . .
H H13A_3 0.0077 0.2339 0.3069 0.061 Uiso calc R 1 1 . .
H H13B_3 -0.0230 0.3406 0.2809 0.061 Uiso calc R 1 1 . .
H H13C_3 -0.0547 0.2242 0.2679 0.061 Uiso calc R 1 1 . .
C C14_3 -0.0553(3) 0.2926(6) 0.3130(2) 0.0249(3) Uani d D 1 1 . .
N N4_3 -0.0783(3) 0.3069(5) 0.3289(2) 0.0387(4) Uani d D 1 1 . .
C C1_4 0.0294(3) 0.1966(6) 0.6300(3) 0.0227(4) Uani d PD 0.812(3) 1 I 1
H H1A_4 0.0296 0.2062 0.6056 0.027 Uiso calc PR 0.812(3) 1 I 1
H H1B_4 -0.0104 0.1829 0.6230 0.027 Uiso calc PR 0.812(3) 1 I 1
C C2_4 0.0685(3) 0.1035(7) 0.6544(3) 0.0261(4) Uani d PD 0.812(3) 1 I 1
H H2A_4 0.0713 0.1001 0.6799 0.031 Uiso calc PR 0.812(3) 1 I 1
H H2B_4 0.0528 0.0328 0.6406 0.031 Uiso calc PR 0.812(3) 1 I 1
C C3_4 0.1669(3) 0.0466(7) 0.6881(2) 0.0288(5) Uani d PD 0.812(3) 1 I 1
H H3A_4 0.1611 -0.0271 0.6762 0.035 Uiso calc PR 0.812(3) 1 I 1
H H3B_4 0.1646 0.0403 0.7118 0.035 Uiso calc PR 0.812(3) 1 I 1
C C4_4 0.2243(3) 0.0922(6) 0.6988(3) 0.0243(5) Uani d PD 0.812(3) 1 I 1
H H4A_4 0.2543 0.0351 0.7119 0.029 Uiso calc PR 0.812(3) 1 I 1
H H4B_4 0.2231 0.1163 0.6748 0.029 Uiso calc PR 0.812(3) 1 I 1
C C5_4 0.2893(4) 0.2462(9) 0.7437(4) 0.0223(3) Uani d PD 0.4061(13) 1 I 1
H H5A_4 0.3200 0.2050 0.7433 0.027 Uiso calc PR 0.812(3) 1 I 1
H H5B_4 0.3017 0.2595 0.7714 0.027 Uiso calc PR 0.812(3) 1 I 1
C C6_4 0.2792(5) 0.3515(9) 0.7231(5) 0.0223(3) Uani d PD 0.4061(13) 1 I 1
H H6A_4 0.3152 0.3945 0.7346 0.027 Uiso calc PR 0.812(3) 1 I 1
H H6B_4 0.2640 0.3395 0.6949 0.027 Uiso calc PR 0.812(3) 1 I 1
C C7_4 0.2230(3) 0.5014(7) 0.7037(4) 0.0222(4) Uani d PD 0.812(3) 1 I 1
H H7A_4 0.2210 0.4809 0.6792 0.027 Uiso calc PR 0.812(3) 1 I 1
H H7B_4 0.2523 0.5597 0.7170 0.027 Uiso calc PR 0.812(3) 1 I 1
C C8_4 0.1652(3) 0.5399(7) 0.6951(2) 0.0266(4) Uani d PD 0.812(3) 1 I 1
H H8A_4 0.1636 0.5360 0.7191 0.032 Uiso calc PR 0.812(3) 1 I 1
H H8B_4 0.1582 0.6168 0.6857 0.032 Uiso calc PR 0.812(3) 1 I 1
C C9_4 0.0671(3) 0.4866(7) 0.6591(3) 0.0250(4) Uani d PD 0.812(3) 1 I 1
H H9A_4 0.0511 0.5577 0.6458 0.030 Uiso calc PR 0.812(3) 1 I 1
H H9B_4 0.0687 0.4863 0.6843 0.030 Uiso calc PR 0.812(3) 1 I 1
C C10_4 0.0315(4) 0.3929(6) 0.6337(2) 0.0201(4) Uani d PD 0.812(3) 1 I 1
H H10A_4 -0.0090 0.4032 0.6257 0.024 Uiso calc PR 0.812(3) 1 I 1
H H10B_4 0.0331 0.3907 0.6097 0.024 Uiso calc PR 0.812(3) 1 I 1
O O1_4 0.0530(3) 0.2917(4) 0.65482(19) 0.0193(3) Uani d PD 0.812(3) 1 I 1
O O2_4 0.1237(2) 0.1220(4) 0.66040(17) 0.0242(3) Uani d PD 0.812(3) 1 I 1
O O3_4 0.2371(2) 0.1836(5) 0.72462(16) 0.0231(3) Uani d PD 0.812(3) 1 I 1
O O4_4 0.2367(2) 0.4084(5) 0.72855(17) 0.0217(3) Uani d PD 0.812(3) 1 I 1
O O5_4 0.1227(2) 0.4683(5) 0.66530(17) 0.0243(3) Uani d PD 0.812(3) 1 I 1
C C5M_4 0.2870(6) 0.3377(12) 0.7445(4) 0.0223(3) Uani d PD 0.4061(13) 1 I 3
C C6M_4 0.2741(6) 0.2442(12) 0.7164(4) 0.0223(3) Uani d PD 0.4061(13) 1 I 3
C C1'_4 0.2726(10) 0.4109(17) 0.7299(7) 0.0227(4) Uani d PD 0.188(3) 1 I 2
H H1'1_4 0.3114 0.4304 0.7357 0.027 Uiso calc PR 0.188(3) 1 I 2
H H1'2_4 0.2750 0.3998 0.7551 0.027 Uiso calc PR 0.188(3) 1 I 2
C C2'_4 0.2318(10) 0.502(2) 0.7076(13) 0.0261(4) Uani d PD 0.188(3) 1 I 2
H H2'1_4 0.2473 0.5716 0.7219 0.031 Uiso calc PR 0.188(3) 1 I 2
H H2'2_4 0.2272 0.5091 0.6816 0.031 Uiso calc PR 0.188(3) 1 I 2
C C3'_4 0.1285(9) 0.536(2) 0.6715(9) 0.0288(5) Uani d PD 0.188(3) 1 I 2
H H3'1_4 0.1194 0.5082 0.6457 0.035 Uiso calc PR 0.188(3) 1 I 2
H H3'2_4 0.1351 0.6157 0.6728 0.035 Uiso calc PR 0.188(3) 1 I 2
C C4'_4 0.0801(9) 0.5087(16) 0.6782(8) 0.0243(5) Uani d PD 0.188(3) 1 I 2
H H4'1_4 0.0915 0.5323 0.7050 0.029 Uiso calc PR 0.188(3) 1 I 2
H H4'2_4 0.0454 0.5508 0.6593 0.029 Uiso calc PR 0.188(3) 1 I 2
C C5'_4 0.0297(13) 0.3562(16) 0.6351(7) 0.0223(3) Uani d PD 0.188(3) 1 I 2
H H5'1_4 0.0439 0.3823 0.6184 0.027 Uiso calc PR 0.188(3) 1 I 2
H H5'2_4 -0.0095 0.3858 0.6242 0.027 Uiso calc PR 0.188(3) 1 I 2
C C6'_4 0.0275(9) 0.2345(16) 0.6343(9) 0.0223(3) Uani d PD 0.188(3) 1 I 2
H H6'1_4 0.0134 0.2076 0.6509 0.027 Uiso calc PR 0.188(3) 1 I 2
H H6'2_4 0.0010 0.2084 0.6072 0.027 Uiso calc PR 0.188(3) 1 I 2
C C7'_4 0.0952(8) 0.0861(17) 0.6583(9) 0.0222(4) Uani d PD 0.188(3) 1 I 2
H H7'1_4 0.0676 0.0408 0.6357 0.027 Uiso calc PR 0.188(3) 1 I 2
H H7'2_4 0.0897 0.0699 0.6803 0.027 Uiso calc PR 0.188(3) 1 I 2
C C8'_4 0.1544(8) 0.055(2) 0.6700(8) 0.0266(4) Uani d PD 0.188(3) 1 I 2
H H8'1_4 0.1615 -0.0231 0.6781 0.032 Uiso calc PR 0.188(3) 1 I 2
H H8'2_4 0.1597 0.0648 0.6477 0.032 Uiso calc PR 0.188(3) 1 I 2
C C9'_4 0.2479(9) 0.1200(18) 0.7052(9) 0.0250(4) Uani d PD 0.188(3) 1 I 2
H H9'1_4 0.2428 0.1226 0.6789 0.030 Uiso calc PR 0.188(3) 1 I 2
H H9'2_4 0.2685 0.0514 0.7184 0.030 Uiso calc PR 0.188(3) 1 I 2
C C10'_4 0.2815(10) 0.2170(16) 0.7288(7) 0.0201(4) Uani d PD 0.188(3) 1 I 2
H H10C_4 0.2839 0.2173 0.7542 0.024 Uiso calc PR 0.188(3) 1 I 2
H H10D_4 0.3210 0.2135 0.7340 0.024 Uiso calc PR 0.188(3) 1 I 2
O O1'_4 0.2540(9) 0.3129(15) 0.7077(6) 0.0193(3) Uani d PD 0.188(3) 1 I 2
O O2'_4 0.1779(8) 0.4800(18) 0.7028(7) 0.0242(3) Uani d PD 0.188(3) 1 I 2
O O3'_4 0.0664(9) 0.3955(15) 0.6740(6) 0.0231(3) Uani d PD 0.188(3) 1 I 2
O O4'_4 0.0835(8) 0.1944(14) 0.6486(7) 0.0217(3) Uani d PD 0.188(3) 1 I 2
O O5'_4 0.1929(7) 0.1231(18) 0.7016(6) 0.0243(3) Uani d PD 0.188(3) 1 I 2
Ni Ni4_4 0.15477(8) 0.31741(18) 0.58543(6) 0.0121(2) Uani d PD 0.573(3) 1 J 1
O O6_4 0.1555(4) 0.3158(7) 0.6357(2) 0.0167(3) Uani d PD 0.573(3) 1 J 1
H H6C_4 0.1522 0.2587 0.6489 0.025 Uiso d . 1 1 K 1
H H6D_4 0.1339 0.3591 0.6371 0.025 Uiso d . 1 1 L 1
O O7_4 0.1478(3) 0.3176(8) 0.5326(2) 0.0289(3) Uani d PD 0.573(3) 1 J 1
H H7C_4 0.1238 0.3083 0.5096 0.043 Uiso d . 1 1 M 1
H H7D_4 0.1796 0.3141 0.5352 0.043 Uiso d . 1 1 N 1
C C11_4 0.3475(2) 0.3296(7) 0.6726(2) 0.0432(5) Uani d D 1 1 J 1
H H11A_4 0.3523 0.3921 0.6894 0.065 Uiso calc R 1 1 J 1
H H11B_4 0.3720 0.3398 0.6619 0.065 Uiso calc R 1 1 J 1
H H11C_4 0.3584 0.2618 0.6880 0.065 Uiso calc R 1 1 J 1
C C12_4 0.2881(2) 0.3226(6) 0.64072(18) 0.0244(4) Uani d D 1 1 J 1
N N3_4 0.2417(2) 0.3128(5) 0.61624(16) 0.0227(3) Uani d D 1 1 J 1
N N1_4 0.1112(4) 0.0947(8) 0.57581(17) 0.0232(6) Uani d PD 0.573(3) 1 J 1
O O8_4 0.1586(3) 0.1509(6) 0.5897(2) 0.0221(4) Uani d PD 0.573(3) 1 J 1
O O9_4 0.0657(3) 0.1421(7) 0.5594(3) 0.0322(4) Uani d PD 0.573(3) 1 J 1
O O10_4 0.1139(4) -0.0059(6) 0.5797(3) 0.0443(7) Uani d PD 0.573(3) 1 J 1
N N2_4 0.0960(4) 0.4867(8) 0.56715(18) 0.0308(4) Uani d PD 0.573(3) 1 J 1
O O11_4 0.1506(3) 0.4862(7) 0.5854(3) 0.0234(3) Uani d PD 0.573(3) 1 J 1
O O12_4 0.0720(3) 0.3937(7) 0.5591(2) 0.0286(3) Uani d PD 0.573(3) 1 J 1
O O13_4 0.0712(5) 0.5758(9) 0.5589(3) 0.0564(5) Uani d PD 0.573(3) 1 J 1
Ni Ni4M_4 0.14820(9) 0.2728(2) 0.58271(6) 0.0121(2) Uani d PD 0.427(3) 1 J 2
O O6M_4 0.1508(5) 0.2792(9) 0.6341(3) 0.0167(3) Uani d PD 0.427(3) 1 J 2
O O7M_4 0.1419(4) 0.2555(8) 0.5306(2) 0.0289(3) Uani d PD 0.427(3) 1 J 2
N N1M_4 0.1206(4) 0.5065(8) 0.5827(2) 0.0232(6) Uani d PD 0.427(3) 1 J 2
O O8M_4 0.1700(4) 0.5234(8) 0.6087(3) 0.0322(4) Uani d PD 0.427(3) 1 J 2
O O9M_4 0.1059(4) 0.4170(7) 0.5623(2) 0.0221(4) Uani d PD 0.427(3) 1 J 2
O O10M_4 0.0782(5) 0.5715(9) 0.5722(4) 0.0443(7) Uani d PD 0.427(3) 1 J 2
N N2M_4 0.0966(5) 0.0900(10) 0.5667(3) 0.0308(4) Uani d PD 0.427(3) 1 J 2
O O11M_4 0.1532(4) 0.0987(8) 0.5872(3) 0.0234(3) Uani d PD 0.427(3) 1 J 2
O O12M_4 0.0736(4) 0.1842(8) 0.5581(3) 0.0286(3) Uani d PD 0.427(3) 1 J 2
O O13M_4 0.0749(5) -0.0010(9) 0.5606(4) 0.0564(5) Uani d PD 0.427(3) 1 J 2
C C13_4 -0.0325(3) 0.2929(6) 0.4894(2) 0.0404(5) Uani d D 1 1 . .
H H13A_4 -0.0032 0.2351 0.4996 0.061 Uiso calc R 1 1 . .
H H13B_4 -0.0150 0.3632 0.4897 0.061 Uiso calc R 1 1 . .
H H13C_4 -0.0630 0.2750 0.4625 0.061 Uiso calc R 1 1 . .
C C14_4 -0.0565(3) 0.3008(6) 0.5135(2) 0.0249(3) Uani d D 1 1 . .
N N4_4 -0.0742(3) 0.3072(5) 0.5329(2) 0.0387(4) Uani d D 1 1 . .
C C1_5 0.0333(3) 0.3884(6) 0.8298(2) 0.0227(4) Uani d PD 0.859(3) 1 O 1
H H1A_5 -0.0070 0.4048 0.8214 0.027 Uiso calc PR 0.859(3) 1 O 1
H H1B_5 0.0348 0.3755 0.8061 0.027 Uiso calc PR 0.859(3) 1 O 1
C C2_5 0.0709(3) 0.4836(6) 0.8523(3) 0.0261(4) Uani d PD 0.859(3) 1 O 1
H H2A_5 0.0571 0.5514 0.8364 0.031 Uiso calc PR 0.859(3) 1 O 1
H H2B_5 0.0712 0.4952 0.8768 0.031 Uiso calc PR 0.859(3) 1 O 1
C C3_5 0.1697(3) 0.5353(6) 0.8837(3) 0.0288(5) Uani d PD 0.859(3) 1 O 1
H H3A_5 0.1648 0.5618 0.9050 0.035 Uiso calc PR 0.859(3) 1 O 1
H H3B_5 0.1655 0.5987 0.8670 0.035 Uiso calc PR 0.859(3) 1 O 1
C C4_5 0.2280(3) 0.4860(7) 0.9008(3) 0.0243(5) Uani d PD 0.859(3) 1 O 1
H H4A_5 0.2305 0.4479 0.8801 0.029 Uiso calc PR 0.859(3) 1 O 1
H H4B_5 0.2575 0.5445 0.9120 0.029 Uiso calc PR 0.859(3) 1 O 1
C C5_5 0.2883(3) 0.3429(6) 0.9432(2) 0.0223(3) Uani d PD 0.859(3) 1 O 1
H H5A_5 0.3048 0.3245 0.9712 0.027 Uiso calc PR 0.859(3) 1 O 1
H H5B_5 0.3174 0.3856 0.9414 0.027 Uiso calc PR 0.859(3) 1 O 1
C C6_5 0.2769(3) 0.2400(6) 0.9209(2) 0.0223(3) Uani d PD 0.859(3) 1 O 1
H H6A_5 0.2633 0.2564 0.8932 0.027 Uiso calc PR 0.859(3) 1 O 1
H H6B_5 0.3125 0.1959 0.9322 0.027 Uiso calc PR 0.859(3) 1 O 1
C C7_5 0.2210(3) 0.0791(6) 0.9030(3) 0.0222(4) Uani d PD 0.859(3) 1 O 1
H H7A_5 0.2511 0.0240 0.9187 0.027 Uiso calc PR 0.859(3) 1 O 1
H H7B_5 0.2180 0.0882 0.8775 0.027 Uiso calc PR 0.859(3) 1 O 1
C C8_5 0.1635(3) 0.0436(7) 0.8968(2) 0.0266(4) Uani d PD 0.859(3) 1 O 1
H H8A_5 0.1576 -0.0359 0.8909 0.032 Uiso calc PR 0.859(3) 1 O 1
H H8B_5 0.1630 0.0575 0.9209 0.032 Uiso calc PR 0.859(3) 1 O 1
C C9_5 0.0646(3) 0.1026(7) 0.8607(3) 0.0250(4) Uani d PD 0.859(3) 1 O 1
H H9A_5 0.0690 0.1134 0.8866 0.030 Uiso calc PR 0.859(3) 1 O 1
H H9B_5 0.0460 0.0305 0.8502 0.030 Uiso calc PR 0.859(3) 1 O 1
C C10_5 0.0275(3) 0.1937(6) 0.8328(2) 0.0201(4) Uani d PD 0.859(3) 1 O 1
H H10A_5 0.0284 0.1918 0.8085 0.024 Uiso calc PR 0.859(3) 1 O 1
H H10B_5 -0.0128 0.1865 0.8257 0.024 Uiso calc PR 0.859(3) 1 O 1
O O1_5 0.0523(2) 0.2926(4) 0.85392(18) 0.0193(3) Uani d PD 0.859(3) 1 O 1
O O2_5 0.1272(2) 0.4553(4) 0.86101(17) 0.0242(3) Uani d PD 0.859(3) 1 O 1
O O3_5 0.2380(2) 0.4118(5) 0.93008(16) 0.0231(3) Uani d PD 0.859(3) 1 O 1
O O4_5 0.2344(2) 0.1811(4) 0.92330(16) 0.0217(3) Uani d PD 0.859(3) 1 O 1
O O5_5 0.1191(2) 0.1047(4) 0.86492(17) 0.0243(3) Uani d PD 0.859(3) 1 O 1
C C1'_5 0.2672(12) 0.2002(18) 0.9286(8) 0.0227(4) Uani d PD 0.141(3) 1 O 2
H H1'1_5 0.2628 0.2111 0.9512 0.027 Uiso calc PR 0.141(3) 1 O 2
H H1'2_5 0.3076 0.1804 0.9384 0.027 Uiso calc PR 0.141(3) 1 O 2
C C2'_5 0.2266(11) 0.114(2) 0.9013(12) 0.0261(4) Uani d PD 0.141(3) 1 O 2
H H2'1_5 0.2190 0.1249 0.8746 0.031 Uiso calc PR 0.141(3) 1 O 2
H H2'2_5 0.2433 0.0399 0.9105 0.031 Uiso calc PR 0.141(3) 1 O 2
C C3'_5 0.1271(10) 0.075(3) 0.8684(10) 0.0288(5) Uani d PD 0.141(3) 1 O 2
H H3'1_5 0.1346 -0.0034 0.8662 0.035 Uiso calc PR 0.141(3) 1 O 2
H H3'2_5 0.1170 0.1131 0.8438 0.035 Uiso calc PR 0.141(3) 1 O 2
C C4'_5 0.0795(11) 0.0871(19) 0.8768(10) 0.0243(5) Uani d PD 0.141(3) 1 O 2
H H4'1_5 0.0452 0.0451 0.8574 0.029 Uiso calc PR 0.141(3) 1 O 2
H H4'2_5 0.0924 0.0589 0.9033 0.029 Uiso calc PR 0.141(3) 1 O 2
C C5'_5 0.0308(15) 0.2434(18) 0.8352(8) 0.0223(3) Uani d PD 0.141(3) 1 O 2
H H5'1_5 -0.0076 0.2086 0.8221 0.027 Uiso calc PR 0.141(3) 1 O 2
H H5'2_5 0.0485 0.2268 0.8198 0.027 Uiso calc PR 0.141(3) 1 O 2
C C6'_5 0.0251(10) 0.3641(18) 0.8373(11) 0.0223(3) Uani d PD 0.141(3) 1 O 2
H H6'1_5 -0.0052 0.3931 0.8115 0.027 Uiso calc PR 0.141(3) 1 O 2
H H6'2_5 0.0147 0.3823 0.8568 0.027 Uiso calc PR 0.141(3) 1 O 2
C C7'_5 0.0862(10) 0.5194(19) 0.8605(11) 0.0222(4) Uani d PD 0.141(3) 1 O 2
H H7'1_5 0.0824 0.5271 0.8835 0.027 Uiso calc PR 0.141(3) 1 O 2
H H7'2_5 0.0566 0.5657 0.8390 0.027 Uiso calc PR 0.141(3) 1 O 2
C C8'_5 0.1446(9) 0.554(2) 0.8708(10) 0.0266(4) Uani d PD 0.141(3) 1 O 2
H H8'1_5 0.1469 0.5527 0.8471 0.032 Uiso calc PR 0.141(3) 1 O 2
H H8'2_5 0.1518 0.6305 0.8809 0.032 Uiso calc PR 0.141(3) 1 O 2
C C9'_5 0.2417(11) 0.494(2) 0.9033(15) 0.0250(4) Uani d PD 0.141(3) 1 O 2
H H9'1_5 0.2619 0.5607 0.9188 0.030 Uiso calc PR 0.141(3) 1 O 2
H H9'2_5 0.2361 0.5016 0.8770 0.030 Uiso calc PR 0.141(3) 1 O 2
C C10'_5 0.2761(10) 0.3935(16) 0.9235(9) 0.0201(4) Uani d PD 0.141(3) 1 O 2
H H10C_5 0.3139 0.3995 0.9261 0.024 Uiso calc PR 0.141(3) 1 O 2
H H10D_5 0.2830 0.3903 0.9503 0.024 Uiso calc PR 0.141(3) 1 O 2
O O1'_5 0.2501(10) 0.2972(14) 0.9042(7) 0.0193(3) Uani d PD 0.141(3) 1 O 2
O O2'_5 0.1754(8) 0.125(2) 0.9013(7) 0.0242(3) Uani d PD 0.141(3) 1 O 2
O O3'_5 0.0662(10) 0.2002(17) 0.8743(7) 0.0231(3) Uani d PD 0.141(3) 1 O 2
O O4'_5 0.0791(9) 0.4098(17) 0.8486(8) 0.0217(3) Uani d PD 0.141(3) 1 O 2
O O5'_5 0.1875(9) 0.483(2) 0.9001(7) 0.0243(3) Uani d PD 0.141(3) 1 O 2
Ni Ni5_5 0.15288(4) 0.27620(7) 0.78491(3) 0.0158(3) Uani d D 1 1 . .
O O6_5 0.15375(19) 0.2738(4) 0.83580(13) 0.0167(3) Uani d D 1 1 P .
H H6C_5 0.1535 0.2454 0.8543 0.025 Uiso d . 1 1 . .
H H6D_5 0.1404 0.3360 0.8327 0.025 Uiso d . 1 1 . .
O O7_5 0.14863(19) 0.2727(5) 0.73340(13) 0.0289(3) Uani d D 1 1 P .
H H7C_5 0.1257 0.3211 0.7190 0.043 Uiso d . 1 1 . .
H H7D_5 0.1747 0.2730 0.7288 0.043 Uiso d . 1 1 . .
C C11_5 0.3481(3) 0.2828(6) 0.8720(2) 0.0432(5) Uani d D 1 1 P .
H H11A_5 0.3567 0.2095 0.8839 0.065 Uiso calc R 1 1 . .
H H11B_5 0.3557 0.3379 0.8919 0.065 Uiso calc R 1 1 . .
H H11C_5 0.3724 0.2973 0.8614 0.065 Uiso calc R 1 1 . .
C C12_5 0.2877(3) 0.2881(6) 0.8403(2) 0.0244(4) Uani d D 1 1 . .
N N3_5 0.2406(2) 0.2855(5) 0.81634(18) 0.0227(3) Uani d D 1 1 P .
N N1_5 0.1083(3) 0.4984(6) 0.77552(13) 0.0232(6) Uani d PD 0.785(4) 1 P 1
O O8_5 0.1543(2) 0.4432(5) 0.78616(18) 0.0221(4) Uani d PD 0.785(4) 1 P 1
O O9_5 0.0626(2) 0.4485(5) 0.76036(19) 0.0322(4) Uani d PD 0.785(4) 1 P 1
O O10_5 0.1135(3) 0.5978(5) 0.7814(2) 0.0443(7) Uani d PD 0.785(4) 1 P 1
N N1'_5 0.1232(7) 0.5049(15) 0.7812(5) 0.0232(6) Uani d PD 0.215(4) 1 P 2
O O8'_5 0.1745(6) 0.5132(15) 0.8091(5) 0.0322(4) Uani d PD 0.215(4) 1 P 2
O O9'_5 0.1100(7) 0.4095(11) 0.7646(5) 0.0221(4) Uani d PD 0.215(4) 1 P 2
O O10'_5 0.0861(8) 0.5794(15) 0.7689(8) 0.0443(7) Uani d PD 0.215(4) 1 P 2
N N2_5 0.0945(2) 0.1021(5) 0.76672(11) 0.0308(4) Uani d D 1 1 . .
O O11_5 0.14960(19) 0.0991(4) 0.78647(15) 0.0234(3) Uani d D 1 1 P .
O O12_5 0.0718(2) 0.1987(4) 0.75678(14) 0.0286(3) Uani d D 1 1 P .
O O13_5 0.0655(3) 0.0193(5) 0.75787(18) 0.0564(5) Uani d D 1 1 P .
C C13_5 -0.0347(3) 0.3093(7) 0.6891(2) 0.0404(5) Uani d D 1 1 . .
H H13A_5 0.0072 0.3153 0.7056 0.061 Uiso calc R 1 1 . .
H H13B_5 -0.0506 0.3768 0.6738 0.061 Uiso calc R 1 1 . .
H H13C_5 -0.0450 0.2467 0.6713 0.061 Uiso calc R 1 1 . .
C C14_5 -0.0581(3) 0.2931(6) 0.7137(2) 0.0249(3) Uani d D 1 1 . .
N N4_5 -0.0774(3) 0.2825(6) 0.7321(2) 0.0387(4) Uani d D 1 1 . .

loop_
_atom_site_aniso_label
_atom_site_aniso_U_11
_atom_site_aniso_U_22
_atom_site_aniso_U_33
_atom_site_aniso_U_12
_atom_site_aniso_U_13
_atom_site_aniso_U_23
C1_1 0.0194(9) 0.0234(10) 0.0215(10) -0.0016(7) 0.0082(8) -0.0026(8)
C2_1 0.0216(10) 0.0217(10) 0.0310(11) -0.0077(7) 0.0113(9) -0.0037(8)
C3_1 0.0298(10) 0.0158(9) 0.0360(12) 0.0072(8) 0.0143(9) 0.0054(8)
C4_1 0.0247(10) 0.0224(10) 0.0257(10) 0.0106(8) 0.0134(9) 0.0045(8)
C5_1 0.0175(6) 0.0279(7) 0.0227(6) 0.0014(5) 0.0114(5) 0.0025(5)
C6_1 0.0175(6) 0.0279(7) 0.0227(6) -0.0014(5) 0.0114(5) -0.0025(5)
C7_1 0.0243(10) 0.0181(10) 0.0203(9) -0.0026(8) 0.0092(8) -0.0002(8)
C8_1 0.0286(10) 0.0188(9) 0.0262(10) 0.0002(7) 0.0104(8) -0.0014(8)
C9_1 0.0215(9) 0.0253(10) 0.0278(10) 0.0094(7) 0.0129(8) 0.0051(8)
C10_1 0.0153(9) 0.0234(10) 0.0177(9) 0.0055(7) 0.0061(7) 0.0066(7)
O1_1 0.0206(6) 0.0183(6) 0.0168(6) 0.0047(5) 0.0084(5) 0.0033(5)
O2_1 0.0211(6) 0.0209(7) 0.0287(7) 0.0043(5) 0.0120(5) 0.0048(5)
O3_1 0.0219(6) 0.0202(6) 0.0307(7) 0.0016(5) 0.0164(6) 0.0026(5)
O4_1 0.0229(6) 0.0188(6) 0.0270(7) 0.0042(5) 0.0156(5) -0.0002(5)
O5_1 0.0200(6) 0.0289(8) 0.0229(6) 0.0003(5) 0.0106(5) -0.0018(5)
Ni1_1 0.0155(6) 0.0265(6) 0.0133(7) -0.0009(5) 0.0085(5) 0.0005(5)
O6_1 0.0226(5) 0.0164(7) 0.0162(5) 0.0004(5) 0.0137(4) -0.0004(5)
O7_1 0.0192(6) 0.0558(10) 0.0148(5) -0.0060(5) 0.0111(5) -0.0040(5)
C11_1 0.0249(9) 0.0767(16) 0.0296(10) 0.0139(10) 0.0155(8) 0.0025(11)
C12_1 0.0284(9) 0.0309(12) 0.0238(8) 0.0086(8) 0.0207(8) 0.0056(8)
N3_1 0.0255(7) 0.0274(8) 0.0223(7) 0.0061(6) 0.0175(6) 0.0039(6)
N1_1 0.0339(18) 0.0153(9) 0.0259(11) -0.0026(11) 0.0197(12) -0.0026(8)
O8_1 0.0193(8) 0.0185(8) 0.0294(10) -0.0017(7) 0.0133(7) -0.0018(7)
O9_1 0.0182(8) 0.0302(10) 0.0367(10) 0.0047(7) 0.0066(7) 0.0032(8)
O10_1 0.0509(18) 0.0112(10) 0.078(2) -0.0085(11) 0.0387(17) -0.0069(11)
N1'_1 0.0339(18) 0.0153(9) 0.0259(11) -0.0026(11) 0.0197(12) -0.0026(8)
O8'_1 0.0182(8) 0.0302(10) 0.0367(10) 0.0047(7) 0.0066(7) 0.0032(8)
O9'_1 0.0193(8) 0.0185(8) 0.0294(10) -0.0017(7) 0.0133(7) -0.0018(7)
O10'_1 0.0509(18) 0.0112(10) 0.078(2) -0.0085(11) 0.0387(17) -0.0069(11)
N2_1 0.0356(10) 0.0325(9) 0.0290(9) 0.0128(8) 0.0203(8) 0.0091(7)
O11_1 0.0245(7) 0.0192(6) 0.0310(7) 0.0017(5) 0.0177(6) 0.0031(5)
O12_1 0.0204(6) 0.0396(8) 0.0252(7) 0.0021(6) 0.0117(5) 0.0003(6)
O13_1 0.0641(12) 0.0460(9) 0.0574(10) 0.0380(9) 0.0309(10) 0.0142(8)
C13_1 0.0389(11) 0.0480(13) 0.0372(10) 0.0009(9) 0.0221(9) -0.0037(9)
C14_1 0.0202(8) 0.0213(8) 0.0285(8) -0.0027(6) 0.0097(7) -0.0016(7)
N4_1 0.0339(8) 0.0431(9) 0.0454(10) -0.0022(7) 0.0253(8) 0.0015(7)
C1_2 0.0194(9) 0.0234(10) 0.0215(10) 0.0016(7) 0.0082(8) 0.0026(8)
C2_2 0.0216(10) 0.0217(10) 0.0310(11) 0.0077(7) 0.0113(9) 0.0037(8)
C3_2 0.0298(10) 0.0158(9) 0.0360(12) -0.0072(8) 0.0143(9) -0.0054(8)
C4_2 0.0247(10) 0.0224(10) 0.0257(10) -0.0106(8) 0.0134(9) -0.0045(8)
C5_2 0.0175(6) 0.0279(7) 0.0227(6) -0.0014(5) 0.0114(5) -0.0025(5)
C6_2 0.0175(6) 0.0279(7) 0.0227(6) 0.0014(5) 0.0114(5) 0.0025(5)
C7_2 0.0243(10) 0.0181(10) 0.0203(9) 0.0026(8) 0.0092(8) 0.0002(8)
C8_2 0.0286(10) 0.0188(9) 0.0262(10) -0.0002(7) 0.0104(8) 0.0014(8)
C9_2 0.0215(9) 0.0253(10) 0.0278(10) -0.0094(7) 0.0129(8) -0.0051(8)
C10_2 0.0153(9) 0.0234(10) 0.0177(9) -0.0055(7) 0.0061(7) -0.0066(7)
O1_2 0.0206(6) 0.0183(6) 0.0168(6) -0.0047(5) 0.0084(5) -0.0033(5)
O2_2 0.0211(6) 0.0209(7) 0.0287(7) -0.0043(5) 0.0120(5) -0.0048(5)
O3_2 0.0219(6) 0.0202(6) 0.0307(7) -0.0016(5) 0.0164(6) -0.0026(5)
O4_2 0.0229(6) 0.0188(6) 0.0270(7) -0.0042(5) 0.0156(5) 0.0002(5)
O5_2 0.0200(6) 0.0289(8) 0.0229(6) -0.0003(5) 0.0106(5) 0.0018(5)
Ni2_2 0.0162(6) 0.0175(6) 0.0141(6) 0.0041(5) 0.0090(5) 0.0023(5)
O6_2 0.0226(5) 0.0164(7) 0.0162(5) -0.0004(5) 0.0137(4) 0.0004(5)
O7_2 0.0192(6) 0.0558(10) 0.0148(5) 0.0060(5) 0.0111(5) 0.0040(5)
C11_2 0.0249(9) 0.0767(16) 0.0296(10) -0.0139(10) 0.0155(8) -0.0025(11)
C12_2 0.0284(9) 0.0309(12) 0.0238(8) -0.0086(8) 0.0207(8) -0.0056(8)
N3_2 0.0255(7) 0.0274(8) 0.0223(7) -0.0061(6) 0.0175(6) -0.0039(6)
N1_2 0.0339(18) 0.0153(9) 0.0259(11) 0.0026(11) 0.0197(12) 0.0026(8)
O8_2 0.0193(8) 0.0185(8) 0.0294(10) 0.0017(7) 0.0133(7) 0.0018(7)
O9_2 0.0182(8) 0.0302(10) 0.0367(10) -0.0047(7) 0.0066(7) -0.0032(8)
O10_2 0.0509(18) 0.0112(10) 0.078(2) 0.0085(11) 0.0387(17) 0.0069(11)
N1'_2 0.0339(18) 0.0153(9) 0.0259(11) 0.0026(11) 0.0197(12) 0.0026(8)
O8'_2 0.0182(8) 0.0302(10) 0.0367(10) -0.0047(7) 0.0066(7) -0.0032(8)
O9'_2 0.0193(8) 0.0185(8) 0.0294(10) 0.0017(7) 0.0133(7) 0.0018(7)
O10'_2 0.0509(18) 0.0112(10) 0.078(2) 0.0085(11) 0.0387(17) 0.0069(11)
N2_2 0.0356(10) 0.0325(9) 0.0290(9) -0.0128(8) 0.0203(8) -0.0091(7)
O11_2 0.0245(7) 0.0192(6) 0.0310(7) -0.0017(5) 0.0177(6) -0.0031(5)
O12_2 0.0204(6) 0.0396(8) 0.0252(7) -0.0021(6) 0.0117(5) -0.0003(6)
O13_2 0.0641(12) 0.0460(9) 0.0574(10) -0.0380(9) 0.0309(10) -0.0142(8)
C13_2 0.0389(11) 0.0480(13) 0.0372(10) -0.0009(9) 0.0221(9) 0.0037(9)
C14_2 0.0202(8) 0.0213(8) 0.0285(8) 0.0027(6) 0.0097(7) 0.0016(7)
N4_2 0.0339(8) 0.0431(9) 0.0454(10) 0.0022(7) 0.0253(8) -0.0015(7)
C1_3 0.0194(9) 0.0234(10) 0.0215(10) -0.0016(7) 0.0082(8) -0.0026(8)
C2_3 0.0216(10) 0.0217(10) 0.0310(11) -0.0077(7) 0.0113(9) -0.0037(8)
C3_3 0.0298(10) 0.0158(9) 0.0360(12) 0.0072(8) 0.0143(9) 0.0054(8)
C4_3 0.0247(10) 0.0224(10) 0.0257(10) 0.0106(8) 0.0134(9) 0.0045(8)
C5_3 0.0175(6) 0.0279(7) 0.0227(6) 0.0014(5) 0.0114(5) 0.0025(5)
C6_3 0.0175(6) 0.0279(7) 0.0227(6) -0.0014(5) 0.0114(5) -0.0025(5)
C7_3 0.0243(10) 0.0181(10) 0.0203(9) -0.0026(8) 0.0092(8) -0.0002(8)
C8_3 0.0286(10) 0.0188(9) 0.0262(10) 0.0002(7) 0.0104(8) -0.0014(8)
C9_3 0.0215(9) 0.0253(10) 0.0278(10) 0.0094(7) 0.0129(8) 0.0051(8)
C10_3 0.0153(9) 0.0234(10) 0.0177(9) 0.0055(7) 0.0061(7) 0.0066(7)
O1_3 0.0206(6) 0.0183(6) 0.0168(6) 0.0047(5) 0.0084(5) 0.0033(5)
O2_3 0.0211(6) 0.0209(7) 0.0287(7) 0.0043(5) 0.0120(5) 0.0048(5)
O3_3 0.0219(6) 0.0202(6) 0.0307(7) 0.0016(5) 0.0164(6) 0.0026(5)
O4_3 0.0229(6) 0.0188(6) 0.0270(7) 0.0042(5) 0.0156(5) -0.0002(5)
O5_3 0.0200(6) 0.0289(8) 0.0229(6) 0.0003(5) 0.0106(5) -0.0018(5)
C1'_3 0.0194(9) 0.0234(10) 0.0215(10) -0.0016(7) 0.0082(8) -0.0026(8)
C2'_3 0.0216(10) 0.0217(10) 0.0310(11) -0.0077(7) 0.0113(9) -0.0037(8)
C3'_3 0.0298(10) 0.0158(9) 0.0360(12) 0.0072(8) 0.0143(9) 0.0054(8)
C4'_3 0.0247(10) 0.0224(10) 0.0257(10) 0.0106(8) 0.0134(9) 0.0045(8)
C5'_3 0.0175(6) 0.0279(7) 0.0227(6) 0.0014(5) 0.0114(5) 0.0025(5)
C6'_3 0.0175(6) 0.0279(7) 0.0227(6) -0.0014(5) 0.0114(5) -0.0025(5)
C7'_3 0.0243(10) 0.0181(10) 0.0203(9) -0.0026(8) 0.0092(8) -0.0002(8)
C8'_3 0.0286(10) 0.0188(9) 0.0262(10) 0.0002(7) 0.0104(8) -0.0014(8)
C9'_3 0.0215(9) 0.0253(10) 0.0278(10) 0.0094(7) 0.0129(8) 0.0051(8)
C10'_3 0.0153(9) 0.0234(10) 0.0177(9) 0.0055(7) 0.0061(7) 0.0066(7)
O1'_3 0.0206(6) 0.0183(6) 0.0168(6) 0.0047(5) 0.0084(5) 0.0033(5)
O2'_3 0.0211(6) 0.0209(7) 0.0287(7) 0.0043(5) 0.0120(5) 0.0048(5)
O3'_3 0.0219(6) 0.0202(6) 0.0307(7) 0.0016(5) 0.0164(6) 0.0026(5)
O4'_3 0.0229(6) 0.0188(6) 0.0270(7) 0.0042(5) 0.0156(5) -0.0002(5)
O5'_3 0.0200(6) 0.0289(8) 0.0229(6) 0.0003(5) 0.0106(5) -0.0018(5)
Ni3_3 0.0163(3) 0.0088(6) 0.0122(3) -0.0039(3) 0.0083(2) -0.0014(3)
O6_3 0.0226(5) 0.0164(7) 0.0162(5) 0.0004(5) 0.0137(4) -0.0004(5)
O7_3 0.0192(6) 0.0558(10) 0.0148(5) -0.0060(5) 0.0111(5) -0.0040(5)
C11_3 0.0249(9) 0.0767(16) 0.0296(10) 0.0139(10) 0.0155(8) 0.0025(11)
C12_3 0.0284(9) 0.0309(12) 0.0238(8) 0.0086(8) 0.0207(8) 0.0056(8)
N3_3 0.0255(7) 0.0274(8) 0.0223(7) 0.0061(6) 0.0175(6) 0.0039(6)
N1_3 0.0339(18) 0.0153(9) 0.0259(11) -0.0026(11) 0.0197(12) -0.0026(8)
O8_3 0.0193(8) 0.0185(8) 0.0294(10) -0.0017(7) 0.0133(7) -0.0018(7)
O9_3 0.0182(8) 0.0302(10) 0.0367(10) 0.0047(7) 0.0066(7) 0.0032(8)
O10_3 0.0509(18) 0.0112(10) 0.078(2) -0.0085(11) 0.0387(17) -0.0069(11)
N1'_3 0.0339(18) 0.0153(9) 0.0259(11) -0.0026(11) 0.0197(12) -0.0026(8)
O8'_3 0.0182(8) 0.0302(10) 0.0367(10) 0.0047(7) 0.0066(7) 0.0032(8)
O9'_3 0.0193(8) 0.0185(8) 0.0294(10) -0.0017(7) 0.0133(7) -0.0018(7)
O10'_3 0.0509(18) 0.0112(10) 0.078(2) -0.0085(11) 0.0387(17) -0.0069(11)
N2_3 0.0356(10) 0.0325(9) 0.0290(9) 0.0128(8) 0.0203(8) 0.0091(7)
O11_3 0.0245(7) 0.0192(6) 0.0310(7) 0.0017(5) 0.0177(6) 0.0031(5)
O12_3 0.0204(6) 0.0396(8) 0.0252(7) 0.0021(6) 0.0117(5) 0.0003(6)
O13_3 0.0641(12) 0.0460(9) 0.0574(10) 0.0380(9) 0.0309(10) 0.0142(8)
Ni3M_3 0.0163(3) 0.0088(6) 0.0122(3) 0.0039(3) 0.0083(2) 0.0014(3)
O6M_3 0.0226(5) 0.0164(7) 0.0162(5) -0.0004(5) 0.0137(4) 0.0004(5)
O7M_3 0.0192(6) 0.0558(10) 0.0148(5) 0.0060(5) 0.0111(5) 0.0040(5)
N1M_3 0.0339(18) 0.0153(9) 0.0259(11) 0.0026(11) 0.0197(12) 0.0026(8)
O8M_3 0.0193(8) 0.0185(8) 0.0294(10) 0.0017(7) 0.0133(7) 0.0018(7)
O9M_3 0.0182(8) 0.0302(10) 0.0367(10) -0.0047(7) 0.0066(7) -0.0032(8)
O10M_3 0.0509(18) 0.0112(10) 0.078(2) 0.0085(11) 0.0387(17) 0.0069(11)
N2M_3 0.0356(10) 0.0325(9) 0.0290(9) -0.0128(8) 0.0203(8) -0.0091(7)
O11M_3 0.0245(7) 0.0192(6) 0.0310(7) -0.0017(5) 0.0177(6) -0.0031(5)
O12M_3 0.0204(6) 0.0396(8) 0.0252(7) -0.0021(6) 0.0117(5) -0.0003(6)
O13M_3 0.0641(12) 0.0460(9) 0.0574(10) -0.0380(9) 0.0309(10) -0.0142(8)
C13_3 0.0389(11) 0.0480(13) 0.0372(10) 0.0009(9) 0.0221(9) -0.0037(9)
C14_3 0.0202(8) 0.0213(8) 0.0285(8) -0.0027(6) 0.0097(7) -0.0016(7)
N4_3 0.0339(8) 0.0431(9) 0.0454(10) -0.0022(7) 0.0253(8) 0.0015(7)
C1_4 0.0194(9) 0.0234(10) 0.0215(10) -0.0016(7) 0.0082(8) -0.0026(8)
C2_4 0.0216(10) 0.0217(10) 0.0310(11) -0.0077(7) 0.0113(9) -0.0037(8)
C3_4 0.0298(10) 0.0158(9) 0.0360(12) 0.0072(8) 0.0143(9) 0.0054(8)
C4_4 0.0247(10) 0.0224(10) 0.0257(10) 0.0106(8) 0.0134(9) 0.0045(8)
C5_4 0.0175(6) 0.0279(7) 0.0227(6) 0.0014(5) 0.0114(5) 0.0025(5)
C6_4 0.0175(6) 0.0279(7) 0.0227(6) -0.0014(5) 0.0114(5) -0.0025(5)
C7_4 0.0243(10) 0.0181(10) 0.0203(9) -0.0026(8) 0.0092(8) -0.0002(8)
C8_4 0.0286(10) 0.0188(9) 0.0262(10) 0.0002(7) 0.0104(8) -0.0014(8)
C9_4 0.0215(9) 0.0253(10) 0.0278(10) 0.0094(7) 0.0129(8) 0.0051(8)
C10_4 0.0153(9) 0.0234(10) 0.0177(9) 0.0055(7) 0.0061(7) 0.0066(7)
O1_4 0.0206(6) 0.0183(6) 0.0168(6) 0.0047(5) 0.0084(5) 0.0033(5)
O2_4 0.0211(6) 0.0209(7) 0.0287(7) 0.0043(5) 0.0120(5) 0.0048(5)
O3_4 0.0219(6) 0.0202(6) 0.0307(7) 0.0016(5) 0.0164(6) 0.0026(5)
O4_4 0.0229(6) 0.0188(6) 0.0270(7) 0.0042(5) 0.0156(5) -0.0002(5)
O5_4 0.0200(6) 0.0289(8) 0.0229(6) 0.0003(5) 0.0106(5) -0.0018(5)
C5M_4 0.0175(6) 0.0279(7) 0.0227(6) -0.0014(5) 0.0114(5) -0.0025(5)
C6M_4 0.0175(6) 0.0279(7) 0.0227(6) 0.0014(5) 0.0114(5) 0.0025(5)
C1'_4 0.0194(9) 0.0234(10) 0.0215(10) -0.0016(7) 0.0082(8) -0.0026(8)
C2'_4 0.0216(10) 0.0217(10) 0.0310(11) -0.0077(7) 0.0113(9) -0.0037(8)
C3'_4 0.0298(10) 0.0158(9) 0.0360(12) 0.0072(8) 0.0143(9) 0.0054(8)
C4'_4 0.0247(10) 0.0224(10) 0.0257(10) 0.0106(8) 0.0134(9) 0.0045(8)
C5'_4 0.0175(6) 0.0279(7) 0.0227(6) 0.0014(5) 0.0114(5) 0.0025(5)
C6'_4 0.0175(6) 0.0279(7) 0.0227(6) -0.0014(5) 0.0114(5) -0.0025(5)
C7'_4 0.0243(10) 0.0181(10) 0.0203(9) -0.0026(8) 0.0092(8) -0.0002(8)
C8'_4 0.0286(10) 0.0188(9) 0.0262(10) 0.0002(7) 0.0104(8) -0.0014(8)
C9'_4 0.0215(9) 0.0253(10) 0.0278(10) 0.0094(7) 0.0129(8) 0.0051(8)
C10'_4 0.0153(9) 0.0234(10) 0.0177(9) 0.0055(7) 0.0061(7) 0.0066(7)
O1'_4 0.0206(6) 0.0183(6) 0.0168(6) 0.0047(5) 0.0084(5) 0.0033(5)
O2'_4 0.0211(6) 0.0209(7) 0.0287(7) 0.0043(5) 0.0120(5) 0.0048(5)
O3'_4 0.0219(6) 0.0202(6) 0.0307(7) 0.0016(5) 0.0164(6) 0.0026(5)
O4'_4 0.0229(6) 0.0188(6) 0.0270(7) 0.0042(5) 0.0156(5) -0.0002(5)
O5'_4 0.0200(6) 0.0289(8) 0.0229(6) 0.0003(5) 0.0106(5) -0.0018(5)
Ni4_4 0.0163(3) 0.0088(6) 0.0122(3) -0.0039(3) 0.0083(2) -0.0014(3)
O6_4 0.0226(5) 0.0164(7) 0.0162(5) 0.0004(5) 0.0137(4) -0.0004(5)
O7_4 0.0192(6) 0.0558(10) 0.0148(5) -0.0060(5) 0.0111(5) -0.0040(5)
C11_4 0.0249(9) 0.0767(16) 0.0296(10) -0.0139(10) 0.0155(8) -0.0025(11)
C12_4 0.0284(9) 0.0309(12) 0.0238(8) -0.0086(8) 0.0207(8) -0.0056(8)
N3_4 0.0255(7) 0.0274(8) 0.0223(7) -0.0061(6) 0.0175(6) -0.0039(6)
N1_4 0.0339(18) 0.0153(9) 0.0259(11) -0.0026(11) 0.0197(12) -0.0026(8)
O8_4 0.0193(8) 0.0185(8) 0.0294(10) -0.0017(7) 0.0133(7) -0.0018(7)
O9_4 0.0182(8) 0.0302(10) 0.0367(10) 0.0047(7) 0.0066(7) 0.0032(8)
O10_4 0.0509(18) 0.0112(10) 0.078(2) -0.0085(11) 0.0387(17) -0.0069(11)
N2_4 0.0356(10) 0.0325(9) 0.0290(9) 0.0128(8) 0.0203(8) 0.0091(7)
O11_4 0.0245(7) 0.0192(6) 0.0310(7) 0.0017(5) 0.0177(6) 0.0031(5)
O12_4 0.0204(6) 0.0396(8) 0.0252(7) 0.0021(6) 0.0117(5) 0.0003(6)
O13_4 0.0641(12) 0.0460(9) 0.0574(10) 0.0380(9) 0.0309(10) 0.0142(8)
Ni4M_4 0.0163(3) 0.0088(6) 0.0122(3) 0.0039(3) 0.0083(2) 0.0014(3)
O6M_4 0.0226(5) 0.0164(7) 0.0162(5) -0.0004(5) 0.0137(4) 0.0004(5)
O7M_4 0.0192(6) 0.0558(10) 0.0148(5) 0.0060(5) 0.0111(5) 0.0040(5)
N1M_4 0.0339(18) 0.0153(9) 0.0259(11) 0.0026(11) 0.0197(12) 0.0026(8)
O8M_4 0.0182(8) 0.0302(10) 0.0367(10) -0.0047(7) 0.0066(7) -0.0032(8)
O9M_4 0.0193(8) 0.0185(8) 0.0294(10) 0.0017(7) 0.0133(7) 0.0018(7)
O10M_4 0.0509(18) 0.0112(10) 0.078(2) 0.0085(11) 0.0387(17) 0.0069(11)
N2M_4 0.0356(10) 0.0325(9) 0.0290(9) -0.0128(8) 0.0203(8) -0.0091(7)
O11M_4 0.0245(7) 0.0192(6) 0.0310(7) -0.0017(5) 0.0177(6) -0.0031(5)
O12M_4 0.0204(6) 0.0396(8) 0.0252(7) -0.0021(6) 0.0117(5) -0.0003(6)
O13M_4 0.0641(12) 0.0460(9) 0.0574(10) -0.0380(9) 0.0309(10) -0.0142(8)
C13_4 0.0389(11) 0.0480(13) 0.0372(10) 0.0009(9) 0.0221(9) -0.0037(9)
C14_4 0.0202(8) 0.0213(8) 0.0285(8) -0.0027(6) 0.0097(7) -0.0016(7)
N4_4 0.0339(8) 0.0431(9) 0.0454(10) -0.0022(7) 0.0253(8) 0.0015(7)
C1_5 0.0194(9) 0.0234(10) 0.0215(10) 0.0016(7) 0.0082(8) 0.0026(8)
C2_5 0.0216(10) 0.0217(10) 0.0310(11) 0.0077(7) 0.0113(9) 0.0037(8)
C3_5 0.0298(10) 0.0158(9) 0.0360(12) -0.0072(8) 0.0143(9) -0.0054(8)
C4_5 0.0247(10) 0.0224(10) 0.0257(10) -0.0106(8) 0.0134(9) -0.0045(8)
C5_5 0.0175(6) 0.0279(7) 0.0227(6) -0.0014(5) 0.0114(5) -0.0025(5)
C6_5 0.0175(6) 0.0279(7) 0.0227(6) 0.0014(5) 0.0114(5) 0.0025(5)
C7_5 0.0243(10) 0.0181(10) 0.0203(9) 0.0026(8) 0.0092(8) 0.0002(8)
C8_5 0.0286(10) 0.0188(9) 0.0262(10) -0.0002(7) 0.0104(8) 0.0014(8)
C9_5 0.0215(9) 0.0253(10) 0.0278(10) -0.0094(7) 0.0129(8) -0.0051(8)
C10_5 0.0153(9) 0.0234(10) 0.0177(9) -0.0055(7) 0.0061(7) -0.0066(7)
O1_5 0.0206(6) 0.0183(6) 0.0168(6) -0.0047(5) 0.0084(5) -0.0033(5)
O2_5 0.0211(6) 0.0209(7) 0.0287(7) -0.0043(5) 0.0120(5) -0.0048(5)
O3_5 0.0219(6) 0.0202(6) 0.0307(7) -0.0016(5) 0.0164(6) -0.0026(5)
O4_5 0.0229(6) 0.0188(6) 0.0270(7) -0.0042(5) 0.0156(5) 0.0002(5)
O5_5 0.0200(6) 0.0289(8) 0.0229(6) -0.0003(5) 0.0106(5) 0.0018(5)
C1'_5 0.0194(9) 0.0234(10) 0.0215(10) 0.0016(7) 0.0082(8) 0.0026(8)
C2'_5 0.0216(10) 0.0217(10) 0.0310(11) 0.0077(7) 0.0113(9) 0.0037(8)
C3'_5 0.0298(10) 0.0158(9) 0.0360(12) -0.0072(8) 0.0143(9) -0.0054(8)
C4'_5 0.0247(10) 0.0224(10) 0.0257(10) -0.0106(8) 0.0134(9) -0.0045(8)
C5'_5 0.0175(6) 0.0279(7) 0.0227(6) -0.0014(5) 0.0114(5) -0.0025(5)
C6'_5 0.0175(6) 0.0279(7) 0.0227(6) 0.0014(5) 0.0114(5) 0.0025(5)
C7'_5 0.0243(10) 0.0181(10) 0.0203(9) 0.0026(8) 0.0092(8) 0.0002(8)
C8'_5 0.0286(10) 0.0188(9) 0.0262(10) -0.0002(7) 0.0104(8) 0.0014(8)
C9'_5 0.0215(9) 0.0253(10) 0.0278(10) -0.0094(7) 0.0129(8) -0.0051(8)
C10'_5 0.0153(9) 0.0234(10) 0.0177(9) -0.0055(7) 0.0061(7) -0.0066(7)
O1'_5 0.0206(6) 0.0183(6) 0.0168(6) -0.0047(5) 0.0084(5) -0.0033(5)
O2'_5 0.0211(6) 0.0209(7) 0.0287(7) -0.0043(5) 0.0120(5) -0.0048(5)
O3'_5 0.0219(6) 0.0202(6) 0.0307(7) -0.0016(5) 0.0164(6) -0.0026(5)
O4'_5 0.0229(6) 0.0188(6) 0.0270(7) -0.0042(5) 0.0156(5) 0.0002(5)
O5'_5 0.0200(6) 0.0289(8) 0.0229(6) -0.0003(5) 0.0106(5) 0.0018(5)
Ni5_5 0.0170(5) 0.0167(5) 0.0155(6) -0.0014(5) 0.0098(5) -0.0027(5)
O6_5 0.0226(5) 0.0164(7) 0.0162(5) -0.0004(5) 0.0137(4) 0.0004(5)
O7_5 0.0192(6) 0.0558(10) 0.0148(5) 0.0060(5) 0.0111(5) 0.0040(5)
C11_5 0.0249(9) 0.0767(16) 0.0296(10) -0.0139(10) 0.0155(8) -0.0025(11)
C12_5 0.0284(9) 0.0309(12) 0.0238(8) -0.0086(8) 0.0207(8) -0.0056(8)
N3_5 0.0255(7) 0.0274(8) 0.0223(7) -0.0061(6) 0.0175(6) -0.0039(6)
N1_5 0.0339(18) 0.0153(9) 0.0259(11) 0.0026(11) 0.0197(12) 0.0026(8)
O8_5 0.0193(8) 0.0185(8) 0.0294(10) 0.0017(7) 0.0133(7) 0.0018(7)
O9_5 0.0182(8) 0.0302(10) 0.0367(10) -0.0047(7) 0.0066(7) -0.0032(8)
O10_5 0.0509(18) 0.0112(10) 0.078(2) 0.0085(11) 0.0387(17) 0.0069(11)
N1'_5 0.0339(18) 0.0153(9) 0.0259(11) 0.0026(11) 0.0197(12) 0.0026(8)
O8'_5 0.0182(8) 0.0302(10) 0.0367(10) -0.0047(7) 0.0066(7) -0.0032(8)
O9'_5 0.0193(8) 0.0185(8) 0.0294(10) 0.0017(7) 0.0133(7) 0.0018(7)
O10'_5 0.0509(18) 0.0112(10) 0.078(2) 0.0085(11) 0.0387(17) 0.0069(11)
N2_5 0.0356(10) 0.0325(9) 0.0290(9) -0.0128(8) 0.0203(8) -0.0091(7)
O11_5 0.0245(7) 0.0192(6) 0.0310(7) -0.0017(5) 0.0177(6) -0.0031(5)
O12_5 0.0204(6) 0.0396(8) 0.0252(7) -0.0021(6) 0.0117(5) -0.0003(6)
O13_5 0.0641(12) 0.0460(9) 0.0574(10) -0.0380(9) 0.0309(10) -0.0142(8)
C13_5 0.0389(11) 0.0480(13) 0.0372(10) -0.0009(9) 0.0221(9) 0.0037(9)
C14_5 0.0202(8) 0.0213(8) 0.0285(8) 0.0027(6) 0.0097(7) 0.0016(7)
N4_5 0.0339(8) 0.0431(9) 0.0454(10) 0.0022(7) 0.0253(8) -0.0015(7)

loop_
_atom_type_symbol
_atom_type_description
_atom_type_scat_dispersion_real
_atom_type_scat_dispersion_imag
_atom_type_scat_source
C C 0.0033 0.0016 'International Tables Vol C Tables 4.2.6.8 and 6.1.1.4'
H H 0.0000 0.0000 'International Tables Vol C Tables 4.2.6.8 and 6.1.1.4'
N N 0.0061 0.0033 'International Tables Vol C Tables 4.2.6.8 and 6.1.1.4'
O O 0.0106 0.0060 'International Tables Vol C Tables 4.2.6.8 and 6.1.1.4'
Ni Ni 0.3393 1.1124 'International Tables Vol C Tables 4.2.6.8 and 6.1.1.4'

loop_
_geom_angle_atom_site_label_1
_geom_angle_atom_site_label_2
_geom_angle_atom_site_label_3
_geom_angle
_geom_angle_publ_flag
O1_1 C1_1 C2_1 107.3(5) no
O1_1 C1_1 H1A_1 110.3 no
C2_1 C1_1 H1A_1 110.3 no
O1_1 C1_1 H1B_1 110.3 no
C2_1 C1_1 H1B_1 110.3 no
H1A_1 C1_1 H1B_1 108.5 no
O2_1 C2_1 C1_1 109.0(5) no
O2_1 C2_1 H2A_1 109.9 no
C1_1 C2_1 H2A_1 109.9 no
O2_1 C2_1 H2B_1 109.9 no
C1_1 C2_1 H2B_1 109.9 no
H2A_1 C2_1 H2B_1 108.3 no
O2_1 C3_1 C4_1 107.3(5) no
O2_1 C3_1 H3A_1 110.3 no
C4_1 C3_1 H3A_1 110.3 no
O2_1 C3_1 H3B_1 110.3 no
C4_1 C3_1 H3B_1 110.3 no
H3A_1 C3_1 H3B_1 108.5 no
O3_1 C4_1 C3_1 108.2(6) no
O3_1 C4_1 H4A_1 110.1 no
C3_1 C4_1 H4A_1 110.1 no
O3_1 C4_1 H4B_1 110.1 no
C3_1 C4_1 H4B_1 110.1 no
H4A_1 C4_1 H4B_1 108.4 no
O3_1 C5_1 C6_1 110.2(5) no
O3_1 C5_1 H5A_1 109.6 no
C6_1 C5_1 H5A_1 109.6 no
O3_1 C5_1 H5B_1 109.6 no
C6_1 C5_1 H5B_1 109.6 no
H5A_1 C5_1 H5B_1 108.1 no
O4_1 C6_1 C5_1 109.1(5) no
O4_1 C6_1 H6A_1 109.9 no
C5_1 C6_1 H6A_1 109.9 no
O4_1 C6_1 H6B_1 109.9 no
C5_1 C6_1 H6B_1 109.9 no
H6A_1 C6_1 H6B_1 108.3 no
O4_1 C7_1 C8_1 108.2(6) no
O4_1 C7_1 H7A_1 110.1 no
C8_1 C7_1 H7A_1 110.1 no
O4_1 C7_1 H7B_1 110.1 no
C8_1 C7_1 H7B_1 110.1 no
H7A_1 C7_1 H7B_1 108.4 no
O5_1 C8_1 C7_1 106.9(6) no
O5_1 C8_1 H8A_1 110.3 no
C7_1 C8_1 H8A_1 110.3 no
O5_1 C8_1 H8B_1 110.3 no
C7_1 C8_1 H8B_1 110.3 no
H8A_1 C8_1 H8B_1 108.6 no
O5_1 C9_1 C10_1 105.9(5) no
O5_1 C9_1 H9A_1 110.5 no
C10_1 C9_1 H9A_1 110.5 no
O5_1 C9_1 H9B_1 110.5 no
C10_1 C9_1 H9B_1 110.5 no
H9A_1 C9_1 H9B_1 108.7 no
O1_1 C10_1 C9_1 110.5(5) no
O1_1 C10_1 H10A_1 109.6 no
C9_1 C10_1 H10A_1 109.6 no
O1_1 C10_1 H10B_1 109.6 no
C9_1 C10_1 H10B_1 109.6 no
H10A_1 C10_1 H10B_1 108.1 no
C1_1 O1_1 C10_1 113.5(5) no
C2_1 O2_1 C3_1 115.7(5) no
C4_1 O3_1 C5_1 114.2(5) no
C6_1 O4_1 C7_1 114.1(5) no
C8_1 O5_1 C9_1 112.3(5) no
O7_1 Ni1_1 O8_1 93.8(3) no
O7_1 Ni1_1 O6_1 176.9(2) no
O8_1 Ni1_1 O6_1 85.2(3) no
O7_1 Ni1_1 N3_1 92.5(2) no
O8_1 Ni1_1 N3_1 83.7(3) no
O6_1 Ni1_1 N3_1 90.3(2) no
O7_1 Ni1_1 O9'_1 87.6(4) no
O8_1 Ni1_1 O9'_1 39.6(3) no
O6_1 Ni1_1 O9'_1 89.8(4) no
N3_1 Ni1_1 O9'_1 123.0(4) no
O7_1 Ni1_1 O11_1 92.0(2) no
O8_1 Ni1_1 O11_1 174.2(2) no
O6_1 Ni1_1 O11_1 89.1(2) no
N3_1 Ni1_1 O11_1 95.2(2) no
O9'_1 Ni1_1 O11_1 141.8(3) no
O7_1 Ni1_1 O12_1 89.88(19) no
O8_1 Ni1_1 O12_1 120.4(2) no
O6_1 Ni1_1 O12_1 88.12(19) no
N3_1 Ni1_1 O12_1 155.6(2) no
O9'_1 Ni1_1 O12_1 81.4(3) no
O11_1 Ni1_1 O12_1 60.47(18) no
Ni1_1 O6_1 H6C_1 132.4(4) no
Ni1_1 O6_1 H6D_1 109.1(4) no
H6C_1 O6_1 H6D_1 103.3(5) no
Ni1_1 O7_1 H7C_1 128.6(4) no
Ni1_1 O7_1 H7D_1 126.5(4) no
H7C_1 O7_1 H7D_1 104.0(5) no
C12_1 C11_1 H11A_1 109.5 no
C12_1 C11_1 H11B_1 109.5 no
H11A_1 C11_1 H11B_1 109.5 no
C12_1 C11_1 H11C_1 109.5 no
H11A_1 C11_1 H11C_1 109.5 no
H11B_1 C11_1 H11C_1 109.5 no
N3_1 C12_1 C11_1 175.4(8) no
C12_1 N3_1 Ni1_1 164.2(7) no
O9_1 N1_1 O10_1 120.4(8) no
O9_1 N1_1 O8_1 120.6(8) no
O10_1 N1_1 O8_1 119.0(8) no
N1_1 O8_1 Ni1_1 121.8(6) no
O10'_1 N1'_1 O8'_1 115.0(15) no
O10'_1 N1'_1 O9'_1 120.6(14) no
O8'_1 N1'_1 O9'_1 124.4(15) no
N1'_1 O9'_1 Ni1_1 115.4(10) no
O13_1 N2_1 O12_1 123.6(6) no
O13_1 N2_1 O11_1 120.4(7) no
O12_1 N2_1 O11_1 116.0(6) no
N2_1 O11_1 Ni1_1 92.8(4) no
N2_1 O12_1 Ni1_1 90.7(4) no
C14_1 C13_1 H13A_1 109.5 no
C14_1 C13_1 H13B_1 109.5 no
H13A_1 C13_1 H13B_1 109.5 no
C14_1 C13_1 H13C_1 109.5 no
H13A_1 C13_1 H13C_1 109.5 no
H13B_1 C13_1 H13C_1 109.5 no
N4_1 C14_1 C13_1 177.6(9) no
O1_2 C1_2 C2_2 108.8(5) no
O1_2 C1_2 H1A_2 109.9 no
C2_2 C1_2 H1A_2 109.9 no
O1_2 C1_2 H1B_2 109.9 no
C2_2 C1_2 H1B_2 109.9 no
H1A_2 C1_2 H1B_2 108.3 no
O2_2 C2_2 C1_2 105.3(5) no
O2_2 C2_2 H2A_2 110.7 no
C1_2 C2_2 H2A_2 110.7 no
O2_2 C2_2 H2B_2 110.7 no
C1_2 C2_2 H2B_2 110.7 no
H2A_2 C2_2 H2B_2 108.8 no
O2_2 C3_2 C4_2 110.8(5) no
O2_2 C3_2 H3A_2 109.5 no
C4_2 C3_2 H3A_2 109.5 no
O2_2 C3_2 H3B_2 109.5 no
C4_2 C3_2 H3B_2 109.5 no
H3A_2 C3_2 H3B_2 108.1 no
O3_2 C4_2 C3_2 106.2(5) no
O3_2 C4_2 H4A_2 110.5 no
C3_2 C4_2 H4A_2 110.5 no
O3_2 C4_2 H4B_2 110.5 no
C3_2 C4_2 H4B_2 110.5 no
H4A_2 C4_2 H4B_2 108.7 no
O3_2 C5_2 C6_2 114.0(5) no
O3_2 C5_2 H5A_2 108.7 no
C6_2 C5_2 H5A_2 108.7 no
O3_2 C5_2 H5B_2 108.7 no
C6_2 C5_2 H5B_2 108.7 no
H5A_2 C5_2 H5B_2 107.6 no
O4_2 C6_2 C5_2 106.1(5) no
O4_2 C6_2 H6A_2 110.5 no
C5_2 C6_2 H6A_2 110.5 no
O4_2 C6_2 H6B_2 110.5 no
C5_2 C6_2 H6B_2 110.5 no
H6A_2 C6_2 H6B_2 108.7 no
O4_2 C7_2 C8_2 105.5(5) no
O4_2 C7_2 H7A_2 110.7 no
C8_2 C7_2 H7A_2 110.7 no
O4_2 C7_2 H7B_2 110.7 no
C8_2 C7_2 H7B_2 110.7 no
H7A_2 C7_2 H7B_2 108.8 no
O5_2 C8_2 C7_2 111.2(6) no
O5_2 C8_2 H8A_2 109.4 no
C7_2 C8_2 H8A_2 109.4 no
O5_2 C8_2 H8B_2 109.4 no
C7_2 C8_2 H8B_2 109.4 no
H8A_2 C8_2 H8B_2 108.0 no
O5_2 C9_2 C10_2 108.0(5) no
O5_2 C9_2 H9A_2 110.1 no
C10_2 C9_2 H9A_2 110.1 no
O5_2 C9_2 H9B_2 110.1 no
C10_2 C9_2 H9B_2 110.1 no
H9A_2 C9_2 H9B_2 108.4 no
O1_2 C10_2 C9_2 104.1(5) no
O1_2 C10_2 H10A_2 110.9 no
C9_2 C10_2 H10A_2 110.9 no
O1_2 C10_2 H10B_2 110.9 no
C9_2 C10_2 H10B_2 110.9 no
H10A_2 C10_2 H10B_2 108.9 no
C10_2 O1_2 C1_2 113.2(5) no
C3_2 O2_2 C2_2 112.3(5) no
C5_2 O3_2 C4_2 114.0(5) no
C7_2 O4_2 C6_2 111.7(5) no
C8_2 O5_2 C9_2 115.8(5) no
O9'_2 Ni2_2 O7_2 85.6(3) no
O9'_2 Ni2_2 O6_2 96.1(3) no
O7_2 Ni2_2 O6_2 176.0(2) no
O9'_2 Ni2_2 N3_2 110.3(3) no
O7_2 Ni2_2 N3_2 93.4(2) no
O6_2 Ni2_2 N3_2 89.5(2) no
O9'_2 Ni2_2 O12_2 90.4(2) no
O7_2 Ni2_2 O12_2 86.90(19) no
O6_2 Ni2_2 O12_2 89.4(2) no
N3_2 Ni2_2 O12_2 159.3(2) no
O9'_2 Ni2_2 O11_2 151.5(2) no
O7_2 Ni2_2 O11_2 89.2(2) no
O6_2 Ni2_2 O11_2 87.7(2) no
N3_2 Ni2_2 O11_2 98.0(2) no
O12_2 Ni2_2 O11_2 61.32(17) no
O9'_2 Ni2_2 O8_2 33.3(3) no
O7_2 Ni2_2 O8_2 97.9(3) no
O6_2 Ni2_2 O8_2 85.4(3) no
N3_2 Ni2_2 O8_2 78.7(3) no
O12_2 Ni2_2 O8_2 121.8(3) no
O11_2 Ni2_2 O8_2 172.3(3) no
Ni2_2 O6_2 H6C_2 141.1(5) no
Ni2_2 O6_2 H6D_2 93.0(3) no
H6C_2 O6_2 H6D_2 110.5(5) no
Ni2_2 O7_2 H7C_2 113.3(4) no
Ni2_2 O7_2 H7D_2 114.5(4) no
H7C_2 O7_2 H7D_2 97.1(5) no
C12_2 C11_2 H11A_2 109.5 no
C12_2 C11_2 H11B_2 109.5 no
H11A_2 C11_2 H11B_2 109.5 no
C12_2 C11_2 H11C_2 109.5 no
H11A_2 C11_2 H11C_2 109.5 no
H11B_2 C11_2 H11C_2 109.5 no
N3_2 C12_2 C11_2 175.9(9) no
C12_2 N3_2 Ni2_2 163.6(7) no
O9_2 N1_2 O10_2 126.3(12) no
O9_2 N1_2 O8_2 116.8(11) no
O10_2 N1_2 O8_2 116.9(11) no
N1_2 O8_2 Ni2_2 116.8(8) no
O10'_2 N1'_2 O8'_2 128.4(11) no
O10'_2 N1'_2 O9'_2 116.0(9) no
O8'_2 N1'_2 O9'_2 115.6(9) no
N1'_2 O9'_2 Ni2_2 127.4(7) no
O13_2 N2_2 O12_2 121.6(6) no
O13_2 N2_2 O11_2 124.9(6) no
O12_2 N2_2 O11_2 113.5(5) no
N2_2 O11_2 Ni2_2 92.3(4) no
N2_2 O12_2 Ni2_2 92.9(4) no
C14_2 C13_2 H13A_2 109.5 no
C14_2 C13_2 H13B_2 109.5 no
H13A_2 C13_2 H13B_2 109.5 no
C14_2 C13_2 H13C_2 109.5 no
H13A_2 C13_2 H13C_2 109.5 no
H13B_2 C13_2 H13C_2 109.5 no
N4_2 C14_2 C13_2 179.2(10) no
O1_3 C1_3 C2_3 105.0(6) no
O1_3 C1_3 H1A_3 110.7 no
C2_3 C1_3 H1A_3 110.7 no
O1_3 C1_3 H1B_3 110.7 no
C2_3 C1_3 H1B_3 110.7 no
H1A_3 C1_3 H1B_3 108.8 no
O2_3 C2_3 C1_3 110.6(6) no
O2_3 C2_3 H2A_3 109.5 no
C1_3 C2_3 H2A_3 109.5 no
O2_3 C2_3 H2B_3 109.5 no
C1_3 C2_3 H2B_3 109.5 no
H2A_3 C2_3 H2B_3 108.1 no
O2_3 C3_3 C4_3 107.0(7) no
O2_3 C3_3 H3A_3 110.3 no
C4_3 C3_3 H3A_3 110.3 no
O2_3 C3_3 H3B_3 110.3 no
C4_3 C3_3 H3B_3 110.3 no
H3A_3 C3_3 H3B_3 108.6 no
O3_3 C4_3 C3_3 111.1(7) no
O3_3 C4_3 H4A_3 109.4 no
C3_3 C4_3 H4A_3 109.4 no
O3_3 C4_3 H4B_3 109.4 no
C3_3 C4_3 H4B_3 109.4 no
H4A_3 C4_3 H4B_3 108.0 no
O3_3 C5_3 C6_3 110.7(6) no
O3_3 C5_3 H5A_3 109.5 no
C6_3 C5_3 H5A_3 109.5 no
O3_3 C5_3 H5B_3 109.5 no
C6_3 C5_3 H5B_3 109.5 no
H5A_3 C5_3 H5B_3 108.1 no
O4_3 C6_3 C5_3 110.2(6) no
O4_3 C6_3 H6A_3 109.6 no
C5_3 C6_3 H6A_3 109.6 no
O4_3 C6_3 H6B_3 109.6 no
C5_3 C6_3 H6B_3 109.6 no
H6A_3 C6_3 H6B_3 108.1 no
O4_3 C7_3 C8_3 107.2(6) no
O4_3 C7_3 H7A_3 110.3 no
C8_3 C7_3 H7A_3 110.3 no
O4_3 C7_3 H7B_3 110.3 no
C8_3 C7_3 H7B_3 110.3 no
H7A_3 C7_3 H7B_3 108.5 no
O5_3 C8_3 C7_3 106.2(6) no
O5_3 C8_3 H8A_3 110.5 no
C7_3 C8_3 H8A_3 110.5 no
O5_3 C8_3 H8B_3 110.5 no
C7_3 C8_3 H8B_3 110.5 no
H8A_3 C8_3 H8B_3 108.7 no
O5_3 C9_3 C10_3 106.1(6) no
O5_3 C9_3 H9A_3 110.5 no
C10_3 C9_3 H9A_3 110.5 no
O5_3 C9_3 H9B_3 110.5 no
C10_3 C9_3 H9B_3 110.5 no
H9A_3 C9_3 H9B_3 108.7 no
O1_3 C10_3 C9_3 110.1(6) no
O1_3 C10_3 H10A_3 109.6 no
C9_3 C10_3 H10A_3 109.6 no
O1_3 C10_3 H10B_3 109.6 no
C9_3 C10_3 H10B_3 109.6 no
H10A_3 C10_3 H10B_3 108.2 no
C1_3 O1_3 C10_3 112.2(6) no
C2_3 O2_3 C3_3 116.5(6) no
C4_3 O3_3 C5_3 114.8(6) no
C6_3 O4_3 C7_3 115.2(6) no
C8_3 O5_3 C9_3 112.9(6) no
O1'_3 C1'_3 C2'_3 100.8(16) no
O1'_3 C1'_3 H1'1_3 111.6 no
C2'_3 C1'_3 H1'1_3 111.6 no
O1'_3 C1'_3 H1'2_3 111.6 no
C2'_3 C1'_3 H1'2_3 111.6 no
H1'1_3 C1'_3 H1'2_3 109.4 no
O2'_3 C2'_3 C1'_3 106.4(18) no
O2'_3 C2'_3 H2'1_3 110.4 no
C1'_3 C2'_3 H2'1_3 110.4 no
O2'_3 C2'_3 H2'2_3 110.4 no
C1'_3 C2'_3 H2'2_3 110.4 no
H2'1_3 C2'_3 H2'2_3 108.6 no
O2'_3 C3'_3 C4'_3 104.9(17) no
O2'_3 C3'_3 H3'1_3 110.8 no
C4'_3 C3'_3 H3'1_3 110.8 no
O2'_3 C3'_3 H3'2_3 110.8 no
C4'_3 C3'_3 H3'2_3 110.8 no
H3'1_3 C3'_3 H3'2_3 108.8 no
O3'_3 C4'_3 C3'_3 112.1(19) no
O3'_3 C4'_3 H4'1_3 109.2 no
C3'_3 C4'_3 H4'1_3 109.2 no
O3'_3 C4'_3 H4'2_3 109.2 no
C3'_3 C4'_3 H4'2_3 109.2 no
H4'1_3 C4'_3 H4'2_3 107.9 no
O3'_3 C5'_3 C6'_3 113.1(19) no
O3'_3 C5'_3 H5'1_3 109.0 no
C6'_3 C5'_3 H5'1_3 109.0 no
O3'_3 C5'_3 H5'2_3 109.0 no
C6'_3 C5'_3 H5'2_3 109.0 no
H5'1_3 C5'_3 H5'2_3 107.8 no
O4'_3 C6'_3 C5'_3 104.6(18) no
O4'_3 C6'_3 H6'1_3 110.8 no
C5'_3 C6'_3 H6'1_3 110.8 no
O4'_3 C6'_3 H6'2_3 110.8 no
C5'_3 C6'_3 H6'2_3 110.8 no
H6'1_3 C6'_3 H6'2_3 108.9 no
O4'_3 C7'_3 C8'_3 105.0(17) no
O4'_3 C7'_3 H7'1_3 110.8 no
C8'_3 C7'_3 H7'1_3 110.8 no
O4'_3 C7'_3 H7'2_3 110.8 no
C8'_3 C7'_3 H7'2_3 110.8 no
H7'1_3 C7'_3 H7'2_3 108.8 no
O5'_3 C8'_3 C7'_3 110.4(17) no
O5'_3 C8'_3 H8'1_3 109.6 no
C7'_3 C8'_3 H8'1_3 109.6 no
O5'_3 C8'_3 H8'2_3 109.6 no
C7'_3 C8'_3 H8'2_3 109.6 no
H8'1_3 C8'_3 H8'2_3 108.1 no
O5'_3 C9'_3 C10'_3 106.7(18) no
O5'_3 C9'_3 H9'1_3 110.4 no
C10'_3 C9'_3 H9'1_3 110.4 no
O5'_3 C9'_3 H9'2_3 110.4 no
C10'_3 C9'_3 H9'2_3 110.4 no
H9'1_3 C9'_3 H9'2_3 108.6 no
O1'_3 C10'_3 C9'_3 111(2) no
O1'_3 C10'_3 H10C_3 109.5 no
C9'_3 C10'_3 H10C_3 109.5 no
O1'_3 C10'_3 H10D_3 109.5 no
C9'_3 C10'_3 H10D_3 109.5 no
H10C_3 C10'_3 H10D_3 108.1 no
C10'_3 O1'_3 C1'_3 112.9(17) no
C3'_3 O2'_3 C2'_3 114.0(18) no
C4'_3 O3'_3 C5'_3 116.1(18) no
C7'_3 O4'_3 C6'_3 113.0(18) no
C9'_3 O5'_3 C8'_3 110.7(18) no
O6_3 Ni3_3 O9'_3 89.5(3) no
O6_3 Ni3_3 O7_3 177.5(3) no
O9'_3 Ni3_3 O7_3 88.4(3) no
O6_3 Ni3_3 N3_3 89.4(3) no
O9'_3 Ni3_3 N3_3 117.9(3) no
O7_3 Ni3_3 N3_3 92.7(2) no
O6_3 Ni3_3 O8_3 85.1(5) no
O9'_3 Ni3_3 O8_3 38.5(4) no
O7_3 Ni3_3 O8_3 94.0(5) no
N3_3 Ni3_3 O8_3 79.6(4) no
O6_3 Ni3_3 O11_3 88.0(3) no
O9'_3 Ni3_3 O11_3 147.3(3) no
O7_3 Ni3_3 O11_3 93.0(3) no
N3_3 Ni3_3 O11_3 94.7(2) no
O8_3 Ni3_3 O11_3 171.1(4) no
O6_3 Ni3_3 O12_3 88.6(3) no
O9'_3 Ni3_3 O12_3 86.6(3) no
O7_3 Ni3_3 O12_3 90.0(2) no
N3_3 Ni3_3 O12_3 155.4(2) no
O8_3 Ni3_3 O12_3 124.5(4) no
O11_3 Ni3_3 O12_3 60.8(2) no
Ni3_3 O6_3 H6C_3 128.5(6) no
Ni3_3 O6_3 H6D_3 120.8(5) no
H6C_3 O6_3 H6D_3 105.7(6) no
Ni3_3 O7_3 H7C_3 130.1(5) no
Ni3_3 O7_3 H7D_3 122.3(5) no
H7C_3 O7_3 H7D_3 102.1(5) no
N3_3 C12_3 C11_3 176.4(9) no
C12_3 N3_3 Ni3_3 164.9(6) no
O9_3 N1_3 O10_3 120.2(14) no
O9_3 N1_3 O8_3 122.2(14) no
O10_3 N1_3 O8_3 117.6(13) no
N1_3 O8_3 Ni3_3 119.5(10) no
O10'_3 N1'_3 O8'_3 120.3(10) no
O10'_3 N1'_3 O9'_3 118.4(9) no
O8'_3 N1'_3 O9'_3 121.3(9) no
N1'_3 O9'_3 Ni3_3 120.6(6) no
O13_3 N2_3 O11_3 122.2(7) no
O13_3 N2_3 O12_3 118.4(7) no
O11_3 N2_3 O12_3 119.4(7) no
N2_3 O11_3 Ni3_3 92.8(5) no
N2_3 O12_3 Ni3_3 87.0(4) no
O11M_3 Ni3M_3 O6M_3 92.2(15) no
O11M_3 Ni3M_3 O7M_3 91.3(15) no
O6M_3 Ni3M_3 O7M_3 175.5(12) no
O11M_3 Ni3M_3 O12M_3 63.4(7) no
O6M_3 Ni3M_3 O12M_3 90.3(14) no
O7M_3 Ni3M_3 O12M_3 88.8(12) no
O11M_3 Ni3M_3 O8M_3 170.2(12) no
O6M_3 Ni3M_3 O8M_3 94.1(12) no
O7M_3 Ni3M_3 O8M_3 82.1(12) no
O12M_3 Ni3M_3 O8M_3 109.0(10) no
O11M_3 Ni3M_3 N2M_3 32.0(5) no
O6M_3 Ni3M_3 N2M_3 89.7(15) no
O7M_3 Ni3M_3 N2M_3 91.8(13) no
O12M_3 Ni3M_3 N2M_3 31.5(4) no
O8M_3 Ni3M_3 N2M_3 140.4(10) no
Ni3M_3 O6M_3 H6C_3 140(4) no
Ni3M_3 O6M_3 H6D_3 115.8(17) no
H6C_3 O6M_3 H6D_3 97(2) no
Ni3M_3 O7M_3 H7C_3 117.0(14) no
Ni3M_3 O7M_3 H7D_3 115.4(18) no
H7C_3 O7M_3 H7D_3 69.2(15) no
O9M_3 N1M_3 O10M_3 125(2) no
O9M_3 N1M_3 O8M_3 118(2) no
O10M_3 N1M_3 O8M_3 117(2) no
N1M_3 O8M_3 Ni3M_3 116.8(17) no
O13M_3 N2M_3 O12M_3 120(2) no
O13M_3 N2M_3 O11M_3 122(2) no
O12M_3 N2M_3 O11M_3 116.5(19) no
O13M_3 N2M_3 Ni3M_3 162(3) no
O12M_3 N2M_3 Ni3M_3 60.8(12) no
O11M_3 N2M_3 Ni3M_3 55.9(13) no
N2M_3 O11M_3 Ni3M_3 92.1(15) no
N2M_3 O12M_3 Ni3M_3 87.7(14) no
C14_3 C13_3 H13A_3 109.5 no
C14_3 C13_3 H13B_3 109.5 no
H13A_3 C13_3 H13B_3 109.5 no
C14_3 C13_3 H13C_3 109.5 no
H13A_3 C13_3 H13C_3 109.5 no
H13B_3 C13_3 H13C_3 109.5 no
N4_3 C14_3 C13_3 176.1(9) no
O1_4 C1_4 C2_4 104.6(6) no
O1_4 C1_4 H1A_4 110.8 no
C2_4 C1_4 H1A_4 110.8 no
O1_4 C1_4 H1B_4 110.8 no
C2_4 C1_4 H1B_4 110.8 no
H1A_4 C1_4 H1B_4 108.9 no
O2_4 C2_4 C1_4 108.5(6) no
O2_4 C2_4 H2A_4 110.0 no
C1_4 C2_4 H2A_4 110.0 no
O2_4 C2_4 H2B_4 110.0 no
C1_4 C2_4 H2B_4 110.0 no
H2A_4 C2_4 H2B_4 108.4 no
O2_4 C3_4 C4_4 107.0(6) no
O2_4 C3_4 H3A_4 110.3 no
C4_4 C3_4 H3A_4 110.3 no
O2_4 C3_4 H3B_4 110.3 no
C4_4 C3_4 H3B_4 110.3 no
H3A_4 C3_4 H3B_4 108.6 no
O3_4 C4_4 C3_4 108.0(6) no
O3_4 C4_4 H4A_4 110.1 no
C3_4 C4_4 H4A_4 110.1 no
O3_4 C4_4 H4B_4 110.1 no
C3_4 C4_4 H4B_4 110.1 no
H4A_4 C4_4 H4B_4 108.4 no
O3_4 C5_4 C6_4 109.0(9) no
O3_4 C5_4 H5A_4 109.9 no
C6_4 C5_4 H5A_4 109.9 no
O3_4 C5_4 H5B_4 109.9 no
C6_4 C5_4 H5B_4 109.9 no
H5A_4 C5_4 H5B_4 108.3 no
O4_4 C6_4 C5_4 104.8(9) no
O4_4 C6_4 H6A_4 110.8 no
C5_4 C6_4 H6A_4 110.8 no
O4_4 C6_4 H6B_4 110.8 no
C5_4 C6_4 H6B_4 110.8 no
H6A_4 C6_4 H6B_4 108.9 no
O4_4 C7_4 C8_4 105.1(7) no
O4_4 C7_4 H7A_4 110.7 no
C8_4 C7_4 H7A_4 110.7 no
O4_4 C7_4 H7B_4 110.7 no
C8_4 C7_4 H7B_4 110.7 no
H7A_4 C7_4 H7B_4 108.8 no
O5_4 C8_4 C7_4 106.9(7) no
O5_4 C8_4 H8A_4 110.3 no
C7_4 C8_4 H8A_4 110.3 no
O5_4 C8_4 H8B_4 110.3 no
C7_4 C8_4 H8B_4 110.3 no
H8A_4 C8_4 H8B_4 108.6 no
O5_4 C9_4 C10_4 104.4(6) no
O5_4 C9_4 H9A_4 110.9 no
C10_4 C9_4 H9A_4 110.9 no
O5_4 C9_4 H9B_4 110.9 no
C10_4 C9_4 H9B_4 110.9 no
H9A_4 C9_4 H9B_4 108.9 no
O1_4 C10_4 C9_4 109.6(6) no
O1_4 C10_4 H10A_4 109.7 no
C9_4 C10_4 H10A_4 109.7 no
O1_4 C10_4 H10B_4 109.7 no
C9_4 C10_4 H10B_4 109.7 no
H10A_4 C10_4 H10B_4 108.2 no
C10_4 O1_4 C1_4 112.9(6) no
C2_4 O2_4 C3_4 113.3(6) no
C5_4 O3_4 C4_4 126.4(7) no
C7_4 O4_4 C6_4 101.9(7) no
C9_4 O5_4 C8_4 111.6(6) no
O1'_4 C1'_4 C2'_4 110.1(19) no
O1'_4 C1'_4 H1'1_4 109.6 no
C2'_4 C1'_4 H1'1_4 109.6 no
O1'_4 C1'_4 H1'2_4 109.6 no
C2'_4 C1'_4 H1'2_4 109.6 no
H1'1_4 C1'_4 H1'2_4 108.2 no
O2'_4 C2'_4 C1'_4 110.2(18) no
O2'_4 C2'_4 H2'1_4 109.6 no
C1'_4 C2'_4 H2'1_4 109.6 no
O2'_4 C2'_4 H2'2_4 109.6 no
C1'_4 C2'_4 H2'2_4 109.6 no
H2'1_4 C2'_4 H2'2_4 108.1 no
O2'_4 C3'_4 C4'_4 104.6(15) no
O2'_4 C3'_4 H3'1_4 110.8 no
C4'_4 C3'_4 H3'1_4 110.8 no
O2'_4 C3'_4 H3'2_4 110.8 no
C4'_4 C3'_4 H3'2_4 110.8 no
H3'1_4 C3'_4 H3'2_4 108.9 no
O3'_4 C4'_4 C3'_4 112.8(16) no
O3'_4 C4'_4 H4'1_4 109.0 no
C3'_4 C4'_4 H4'1_4 109.0 no
O3'_4 C4'_4 H4'2_4 109.0 no
C3'_4 C4'_4 H4'2_4 109.0 no
H4'1_4 C4'_4 H4'2_4 107.8 no
O3'_4 C5'_4 C6'_4 110.9(16) no
O3'_4 C5'_4 H5'1_4 109.5 no
C6'_4 C5'_4 H5'1_4 109.5 no
O3'_4 C5'_4 H5'2_4 109.5 no
C6'_4 C5'_4 H5'2_4 109.5 no
H5'1_4 C5'_4 H5'2_4 108.0 no
O4'_4 C6'_4 C5'_4 108.3(16) no
O4'_4 C6'_4 H6'1_4 110.0 no
C5'_4 C6'_4 H6'1_4 110.0 no
O4'_4 C6'_4 H6'2_4 110.0 no
C5'_4 C6'_4 H6'2_4 110.0 no
H6'1_4 C6'_4 H6'2_4 108.4 no
O4'_4 C7'_4 C8'_4 113.0(17) no
O4'_4 C7'_4 H7'1_4 109.0 no
C8'_4 C7'_4 H7'1_4 109.0 no
O4'_4 C7'_4 H7'2_4 109.0 no
C8'_4 C7'_4 H7'2_4 109.0 no
H7'1_4 C7'_4 H7'2_4 107.8 no
O5'_4 C8'_4 C7'_4 107.8(16) no
O5'_4 C8'_4 H8'1_4 110.1 no
C7'_4 C8'_4 H8'1_4 110.1 no
O5'_4 C8'_4 H8'2_4 110.1 no
C7'_4 C8'_4 H8'2_4 110.1 no
H8'1_4 C8'_4 H8'2_4 108.5 no
O5'_4 C9'_4 C10'_4 107.7(16) no
O5'_4 C9'_4 H9'1_4 110.2 no
C10'_4 C9'_4 H9'1_4 110.2 no
O5'_4 C9'_4 H9'2_4 110.2 no
C10'_4 C9'_4 H9'2_4 110.2 no
H9'1_4 C9'_4 H9'2_4 108.5 no
O1'_4 C10'_4 C9'_4 108.9(16) no
O1'_4 C10'_4 H10C_4 109.9 no
C9'_4 C10'_4 H10C_4 109.9 no
O1'_4 C10'_4 H10D_4 109.9 no
C9'_4 C10'_4 H10D_4 109.9 no
H10C_4 C10'_4 H10D_4 108.3 no
C10'_4 O1'_4 C1'_4 115.0(15) no
C2'_4 O2'_4 C3'_4 117.9(17) no
C4'_4 O3'_4 C5'_4 116.7(16) no
C7'_4 O4'_4 C6'_4 119.4(16) no
C8'_4 O5'_4 C9'_4 108.6(15) no
O6_4 Ni4_4 N3_4 90.3(3) no
O6_4 Ni4_4 O7_4 175.9(3) no
N3_4 Ni4_4 O7_4 93.8(3) no
O6_4 Ni4_4 O8_4 86.2(3) no
N3_4 Ni4_4 O8_4 85.9(3) no
O7_4 Ni4_4 O8_4 93.5(4) no
O6_4 Ni4_4 O11_4 88.9(4) no
N3_4 Ni4_4 O11_4 94.3(3) no
O7_4 Ni4_4 O11_4 91.3(4) no
O8_4 Ni4_4 O11_4 175.1(4) no
O6_4 Ni4_4 O12_4 86.7(4) no
N3_4 Ni4_4 O12_4 155.7(3) no
O7_4 Ni4_4 O12_4 89.8(3) no
O8_4 Ni4_4 O12_4 117.9(3) no
O11_4 Ni4_4 O12_4 61.6(3) no
Ni4_4 O6_4 H6C_4 130.1(7) no
Ni4_4 O6_4 H6D_4 116.3(7) no
H6C_4 O6_4 H6D_4 98.7(7) no
Ni4_4 O7_4 H7C_4 139.8(7) no
Ni4_4 O7_4 H7D_4 111.2(6) no
H7C_4 O7_4 H7D_4 107.7(8) no
N3_4 C12_4 C11_4 177.2(10) no
C12_4 N3_4 Ni4_4 161.6(6) no
O9_4 N1_4 O10_4 121.4(9) no
O9_4 N1_4 O8_4 119.4(9) no
O10_4 N1_4 O8_4 119.2(9) no
N1_4 O8_4 Ni4_4 119.4(6) no
O13_4 N2_4 O12_4 125.7(10) no
O13_4 N2_4 O11_4 118.3(10) no
O12_4 N2_4 O11_4 116.0(9) no
N2_4 O11_4 Ni4_4 93.0(6) no
N2_4 O12_4 Ni4_4 89.4(6) no
O7M_4 Ni4M_4 O9M_4 87.4(4) no
O7M_4 Ni4M_4 O6M_4 175.4(4) no
O9M_4 Ni4M_4 O6M_4 94.7(4) no
O7M_4 Ni4M_4 O12M_4 85.9(4) no
O9M_4 Ni4M_4 O12M_4 92.9(4) no
O6M_4 Ni4M_4 O12M_4 89.9(4) no
O7M_4 Ni4M_4 O11M_4 87.1(4) no
O9M_4 Ni4M_4 O11M_4 153.8(4) no
O6M_4 Ni4M_4 O11M_4 89.2(4) no
O12M_4 Ni4M_4 O11M_4 61.2(4) no
Ni4M_4 O6M_4 H6C_4 154.3(12) no
Ni4M_4 O6M_4 H6D_4 110.6(7) no
H6C_4 O6M_4 H6D_4 93.8(10) no
Ni4M_4 O7M_4 H7C_4 124.1(7) no
Ni4M_4 O7M_4 H7D_4 100.8(5) no
H7C_4 O7M_4 H7D_4 74.7(6) no
O8M_4 N1M_4 O10M_4 125.8(11) no
O8M_4 N1M_4 O9M_4 121.3(11) no
O10M_4 N1M_4 O9M_4 113.0(10) no
N1M_4 O9M_4 Ni4M_4 123.8(7) no
O13M_4 N2M_4 O12M_4 130.5(12) no
O13M_4 N2M_4 O11M_4 119.0(12) no
O12M_4 N2M_4 O11M_4 110.4(10) no
N2M_4 O11M_4 Ni4M_4 91.5(7) no
N2M_4 O12M_4 Ni4M_4 96.9(7) no
C14_4 C13_4 H13A_4 109.5 no
C14_4 C13_4 H13B_4 109.5 no
H13A_4 C13_4 H13B_4 109.5 no
C14_4 C13_4 H13C_4 109.5 no
H13A_4 C13_4 H13C_4 109.5 no
H13B_4 C13_4 H13C_4 109.5 no
N4_4 C14_4 C13_4 178.6(9) no
O1_5 C1_5 C2_5 109.7(6) no
O1_5 C1_5 H1A_5 109.7 no
C2_5 C1_5 H1A_5 109.7 no
O1_5 C1_5 H1B_5 109.7 no
C2_5 C1_5 H1B_5 109.7 no
H1A_5 C1_5 H1B_5 108.2 no
O2_5 C2_5 C1_5 105.7(6) no
O2_5 C2_5 H2A_5 110.6 no
C1_5 C2_5 H2A_5 110.6 no
O2_5 C2_5 H2B_5 110.6 no
C1_5 C2_5 H2B_5 110.6 no
H2A_5 C2_5 H2B_5 108.7 no
O2_5 C3_5 C4_5 109.5(6) no
O2_5 C3_5 H3A_5 109.8 no
C4_5 C3_5 H3A_5 109.8 no
O2_5 C3_5 H3B_5 109.8 no
C4_5 C3_5 H3B_5 109.8 no
H3A_5 C3_5 H3B_5 108.2 no
O3_5 C4_5 C3_5 109.5(7) no
O3_5 C4_5 H4A_5 109.8 no
C3_5 C4_5 H4A_5 109.8 no
O3_5 C4_5 H4B_5 109.8 no
C3_5 C4_5 H4B_5 109.8 no
H4A_5 C4_5 H4B_5 108.2 no
O3_5 C5_5 C6_5 114.6(6) no
O3_5 C5_5 H5A_5 108.6 no
C6_5 C5_5 H5A_5 108.6 no
O3_5 C5_5 H5B_5 108.6 no
C6_5 C5_5 H5B_5 108.6 no
H5A_5 C5_5 H5B_5 107.6 no
O4_5 C6_5 C5_5 107.8(6) no
O4_5 C6_5 H6A_5 110.2 no
C5_5 C6_5 H6A_5 110.2 no
O4_5 C6_5 H6B_5 110.2 no
C5_5 C6_5 H6B_5 110.2 no
H6A_5 C6_5 H6B_5 108.5 no
O4_5 C7_5 C8_5 105.7(6) no
O4_5 C7_5 H7A_5 110.6 no
C8_5 C7_5 H7A_5 110.6 no
O4_5 C7_5 H7B_5 110.6 no
C8_5 C7_5 H7B_5 110.6 no
H7A_5 C7_5 H7B_5 108.7 no
O5_5 C8_5 C7_5 108.4(6) no
O5_5 C8_5 H8A_5 110.0 no
C7_5 C8_5 H8A_5 110.0 no
O5_5 C8_5 H8B_5 110.0 no
C7_5 C8_5 H8B_5 110.0 no
H8A_5 C8_5 H8B_5 108.4 no
O5_5 C9_5 C10_5 108.9(6) no
O5_5 C9_5 H9A_5 109.9 no
C10_5 C9_5 H9A_5 109.9 no
O5_5 C9_5 H9B_5 109.9 no
C10_5 C9_5 H9B_5 109.9 no
H9A_5 C9_5 H9B_5 108.3 no
O1_5 C10_5 C9_5 104.8(6) no
O1_5 C10_5 H10A_5 110.8 no
C9_5 C10_5 H10A_5 110.8 no
O1_5 C10_5 H10B_5 110.8 no
C9_5 C10_5 H10B_5 110.8 no
H10A_5 C10_5 H10B_5 108.9 no
C10_5 O1_5 C1_5 113.6(6) no
C3_5 O2_5 C2_5 113.8(6) no
C4_5 O3_5 C5_5 113.9(6) no
C6_5 O4_5 C7_5 111.9(6) no
C9_5 O5_5 C8_5 116.3(6) no
O1'_5 C1'_5 C2'_5 103.2(17) no
O1'_5 C1'_5 H1'1_5 111.1 no
C2'_5 C1'_5 H1'1_5 111.1 no
O1'_5 C1'_5 H1'2_5 111.1 no
C2'_5 C1'_5 H1'2_5 111.1 no
H1'1_5 C1'_5 H1'2_5 109.1 no
O2'_5 C2'_5 C1'_5 106.9(19) no
O2'_5 C2'_5 H2'1_5 110.3 no
C1'_5 C2'_5 H2'1_5 110.3 no
O2'_5 C2'_5 H2'2_5 110.3 no
C1'_5 C2'_5 H2'2_5 110.3 no
H2'1_5 C2'_5 H2'2_5 108.6 no
O2'_5 C3'_5 C4'_5 103.9(17) no
O2'_5 C3'_5 H3'1_5 111.0 no
C4'_5 C3'_5 H3'1_5 111.0 no
O2'_5 C3'_5 H3'2_5 111.0 no
C4'_5 C3'_5 H3'2_5 111.0 no
H3'1_5 C3'_5 H3'2_5 109.0 no
O3'_5 C4'_5 C3'_5 107.5(18) no
O3'_5 C4'_5 H4'1_5 110.2 no
C3'_5 C4'_5 H4'1_5 110.2 no
O3'_5 C4'_5 H4'2_5 110.2 no
C3'_5 C4'_5 H4'2_5 110.2 no
H4'1_5 C4'_5 H4'2_5 108.5 no
O3'_5 C5'_5 C6'_5 109.3(18) no
O3'_5 C5'_5 H5'1_5 109.8 no
C6'_5 C5'_5 H5'1_5 109.8 no
O3'_5 C5'_5 H5'2_5 109.8 no
C6'_5 C5'_5 H5'2_5 109.8 no
H5'1_5 C5'_5 H5'2_5 108.3 no
O4'_5 C6'_5 C5'_5 106.4(18) no
O4'_5 C6'_5 H6'1_5 110.4 no
C5'_5 C6'_5 H6'1_5 110.4 no
O4'_5 C6'_5 H6'2_5 110.4 no
C5'_5 C6'_5 H6'2_5 110.4 no
H6'1_5 C6'_5 H6'2_5 108.6 no
O4'_5 C7'_5 C8'_5 107.7(18) no
O4'_5 C7'_5 H7'1_5 110.2 no
C8'_5 C7'_5 H7'1_5 110.2 no
O4'_5 C7'_5 H7'2_5 110.2 no
C8'_5 C7'_5 H7'2_5 110.2 no
H7'1_5 C7'_5 H7'2_5 108.5 no
O5'_5 C8'_5 C7'_5 110.5(18) no
O5'_5 C8'_5 H8'1_5 109.5 no
C7'_5 C8'_5 H8'1_5 109.5 no
O5'_5 C8'_5 H8'2_5 109.5 no
C7'_5 C8'_5 H8'2_5 109.5 no
H8'1_5 C8'_5 H8'2_5 108.1 no
O5'_5 C9'_5 C10'_5 107.2(18) no
O5'_5 C9'_5 H9'1_5 110.3 no
C10'_5 C9'_5 H9'1_5 110.3 no
O5'_5 C9'_5 H9'2_5 110.3 no
C10'_5 C9'_5 H9'2_5 110.3 no
H9'1_5 C9'_5 H9'2_5 108.5 no
O1'_5 C10'_5 C9'_5 114(2) no
O1'_5 C10'_5 H10C_5 108.8 no
C9'_5 C10'_5 H10C_5 108.8 no
O1'_5 C10'_5 H10D_5 108.8 no
C9'_5 C10'_5 H10D_5 108.8 no
H10C_5 C10'_5 H10D_5 107.7 no
C10'_5 O1'_5 C1'_5 115.3(18) no
C2'_5 O2'_5 C3'_5 113.7(18) no
C4'_5 O3'_5 C5'_5 115.6(18) no
C7'_5 O4'_5 C6'_5 114.8(17) no
C9'_5 O5'_5 C8'_5 112.2(17) no
O9'_5 Ni5_5 O7_5 83.9(5) no
O9'_5 Ni5_5 O6_5 96.7(5) no
O7_5 Ni5_5 O6_5 177.0(2) no
O9'_5 Ni5_5 O8_5 33.1(5) no
O7_5 Ni5_5 O8_5 92.1(3) no
O6_5 Ni5_5 O8_5 90.0(2) no
O9'_5 Ni5_5 N3_5 118.3(5) no
O7_5 Ni5_5 N3_5 92.5(2) no
O6_5 Ni5_5 N3_5 89.9(2) no
O8_5 Ni5_5 N3_5 85.9(3) no
O9'_5 Ni5_5 O12_5 85.1(5) no
O7_5 Ni5_5 O12_5 88.3(2) no
O6_5 Ni5_5 O12_5 88.80(19) no
O8_5 Ni5_5 O12_5 117.5(2) no
N3_5 Ni5_5 O12_5 156.6(2) no
O9'_5 Ni5_5 O11_5 146.3(5) no
O7_5 Ni5_5 O11_5 91.6(2) no
O6_5 Ni5_5 O11_5 86.3(2) no
O8_5 Ni5_5 O11_5 176.1(2) no
N3_5 Ni5_5 O11_5 95.2(2) no
O12_5 Ni5_5 O11_5 61.36(18) no
Ni5_5 O6_5 H6C_5 156.1(5) no
Ni5_5 O6_5 H6D_5 94.0(3) no
H6C_5 O6_5 H6D_5 107.7(5) no
Ni5_5 O7_5 H7C_5 108.0(4) no
Ni5_5 O7_5 H7D_5 130.2(4) no
H7C_5 O7_5 H7D_5 105.5(6) no
C12_5 C11_5 H11A_5 109.5 no
C12_5 C11_5 H11B_5 109.5 no
H11A_5 C11_5 H11B_5 109.5 no
C12_5 C11_5 H11C_5 109.5 no
H11A_5 C11_5 H11C_5 109.5 no
H11B_5 C11_5 H11C_5 109.5 no
N3_5 C12_5 C11_5 175.6(9) no
C12_5 N3_5 Ni5_5 165.3(7) no
O10_5 N1_5 O9_5 124.7(8) no
O10_5 N1_5 O8_5 117.2(7) no
O9_5 N1_5 O8_5 118.1(7) no
N1_5 O8_5 Ni5_5 120.8(5) no
O10'_5 N1'_5 O8'_5 125.8(18) no
O10'_5 N1'_5 O9'_5 120.0(17) no
O8'_5 N1'_5 O9'_5 114.2(16) no
N1'_5 O9'_5 Ni5_5 127.0(13) no
O13_5 N2_5 O11_5 122.2(6) no
O13_5 N2_5 O12_5 122.1(6) no
O11_5 N2_5 O12_5 115.8(6) no
N2_5 O11_5 Ni5_5 90.4(4) no
N2_5 O12_5 Ni5_5 92.5(4) no
C14_5 C13_5 H13A_5 109.5 no
C14_5 C13_5 H13B_5 109.5 no
H13A_5 C13_5 H13B_5 109.5 no
C14_5 C13_5 H13C_5 109.5 no
H13A_5 C13_5 H13C_5 109.5 no
H13B_5 C13_5 H13C_5 109.5 no
N4_5 C14_5 C13_5 178.1(9) no

loop_
_geom_bond_atom_site_label_1
_geom_bond_atom_site_label_2
_geom_bond_distance
_geom_bond_publ_flag
C1_1 O1_1 1.415(6) no
C1_1 C2_1 1.515(7) no
C1_1 H1A_1 0.9900 no
C1_1 H1B_1 0.9900 no
C2_1 O2_1 1.417(6) no
C2_1 H2A_1 0.9900 no
C2_1 H2B_1 0.9900 no
C3_1 O2_1 1.424(6) no
C3_1 C4_1 1.509(7) no
C3_1 H3A_1 0.9900 no
C3_1 H3B_1 0.9900 no
C4_1 O3_1 1.436(7) no
C4_1 H4A_1 0.9900 no
C4_1 H4B_1 0.9900 no
C5_1 O3_1 1.436(6) no
C5_1 C6_1 1.505(7) no
C5_1 H5A_1 0.9900 no
C5_1 H5B_1 0.9900 no
C6_1 O4_1 1.413(6) no
C6_1 H6A_1 0.9900 no
C6_1 H6B_1 0.9900 no
C7_1 O4_1 1.428(6) no
C7_1 C8_1 1.484(7) no
C7_1 H7A_1 0.9900 no
C7_1 H7B_1 0.9900 no
C8_1 O5_1 1.424(6) no
C8_1 H8A_1 0.9900 no
C8_1 H8B_1 0.9900 no
C9_1 O5_1 1.434(6) no
C9_1 C10_1 1.503(7) no
C9_1 H9A_1 0.9900 no
C9_1 H9B_1 0.9900 no
C10_1 O1_1 1.435(6) no
C10_1 H10A_1 0.9900 no
C10_1 H10B_1 0.9900 no
Ni1_1 O7_1 2.018(5) no
Ni1_1 O8_1 2.019(7) no
Ni1_1 O6_1 2.036(4) no
Ni1_1 N3_1 2.044(5) no
Ni1_1 O9'_1 2.052(12) no
Ni1_1 O11_1 2.103(6) no
Ni1_1 O12_1 2.148(5) no
O6_1 H6C_1 0.852(5) no
O6_1 H6D_1 0.833(5) no
O7_1 H7C_1 0.874(5) no
O7_1 H7D_1 0.832(4) no
C11_1 C12_1 1.456(7) no
C11_1 H11A_1 0.9800 no
C11_1 H11B_1 0.9800 no
C11_1 H11C_1 0.9800 no
C12_1 N3_1 1.132(6) no
N1_1 O9_1 1.212(8) no
N1_1 O10_1 1.242(8) no
N1_1 O8_1 1.288(8) no
N1'_1 O10'_1 1.245(14) no
N1'_1 O8'_1 1.269(12) no
N1'_1 O9'_1 1.288(13) no
N2_1 O13_1 1.234(6) no
N2_1 O12_1 1.262(6) no
N2_1 O11_1 1.263(6) no
C13_1 C14_1 1.449(8) no
C13_1 H13A_1 0.9800 no
C13_1 H13B_1 0.9800 no
C13_1 H13C_1 0.9800 no
C14_1 N4_1 1.145(7) no
C1_2 O1_2 1.428(6) no
C1_2 C2_2 1.509(7) no
C1_2 H1A_2 0.9900 no
C1_2 H1B_2 0.9900 no
C2_2 O2_2 1.428(6) no
C2_2 H2A_2 0.9900 no
C2_2 H2B_2 0.9900 no
C3_2 O2_2 1.400(6) no
C3_2 C4_2 1.519(7) no
C3_2 H3A_2 0.9900 no
C3_2 H3B_2 0.9900 no
C4_2 O3_2 1.423(7) no
C4_2 H4A_2 0.9900 no
C4_2 H4B_2 0.9900 no
C5_2 O3_2 1.422(6) no
C5_2 C6_2 1.496(7) no
C5_2 H5A_2 0.9900 no
C5_2 H5B_2 0.9900 no
C6_2 O4_2 1.427(6) no
C6_2 H6A_2 0.9900 no
C6_2 H6B_2 0.9900 no
C7_2 O4_2 1.424(6) no
C7_2 C8_2 1.519(7) no
C7_2 H7A_2 0.9900 no
C7_2 H7B_2 0.9900 no
C8_2 O5_2 1.416(6) no
C8_2 H8A_2 0.9900 no
C8_2 H8B_2 0.9900 no
C9_2 O5_2 1.435(6) no
C9_2 C10_2 1.531(7) no
C9_2 H9A_2 0.9900 no
C9_2 H9B_2 0.9900 no
C10_2 O1_2 1.412(6) no
C10_2 H10A_2 0.9900 no
C10_2 H10B_2 0.9900 no
Ni2_2 O9'_2 1.981(7) no
Ni2_2 O7_2 2.026(5) no
Ni2_2 O6_2 2.035(4) no
Ni2_2 N3_2 2.055(5) no
Ni2_2 O12_2 2.116(5) no
Ni2_2 O11_2 2.117(5) no
Ni2_2 O8_2 2.140(10) no
O6_2 H6C_2 0.816(5) no
O6_2 H6D_2 0.827(5) no
O7_2 H7C_2 0.887(5) no
O7_2 H7D_2 0.867(4) no
C11_2 C12_2 1.476(7) no
C11_2 H11A_2 0.9800 no
C11_2 H11B_2 0.9800 no
C11_2 H11C_2 0.9800 no
C12_2 N3_2 1.145(6) no
N1_2 O9_2 1.225(10) no
N1_2 O10_2 1.256(11) no
N1_2 O8_2 1.291(11) no
N1'_2 O10'_2 1.219(10) no
N1'_2 O8'_2 1.231(9) no
N1'_2 O9'_2 1.290(10) no
N2_2 O13_2 1.194(6) no
N2_2 O12_2 1.281(6) no
N2_2 O11_2 1.300(5) no
C13_2 C14_2 1.450(8) no
C13_2 H13A_2 0.9800 no
C13_2 H13B_2 0.9800 no
C13_2 H13C_2 0.9800 no
C14_2 N4_2 1.137(7) no
C1_3 O1_3 1.428(7) no
C1_3 C2_3 1.490(8) no
C1_3 H1A_3 0.9900 no
C1_3 H1B_3 0.9900 no
C2_3 O2_3 1.427(7) no
C2_3 H2A_3 0.9900 no
C2_3 H2B_3 0.9900 no
C3_3 O2_3 1.447(7) no
C3_3 C4_3 1.521(8) no
C3_3 H3A_3 0.9900 no
C3_3 H3B_3 0.9900 no
C4_3 O3_3 1.401(8) no
C4_3 H4A_3 0.9900 no
C4_3 H4B_3 0.9900 no
C5_3 O3_3 1.440(7) no
C5_3 C6_3 1.490(8) no
C5_3 H5A_3 0.9900 no
C5_3 H5B_3 0.9900 no
C6_3 O4_3 1.423(7) no
C6_3 H6A_3 0.9900 no
C6_3 H6B_3 0.9900 no
C7_3 O4_3 1.442(7) no
C7_3 C8_3 1.502(8) no
C7_3 H7A_3 0.9900 no
C7_3 H7B_3 0.9900 no
C8_3 O5_3 1.429(7) no
C8_3 H8A_3 0.9900 no
C8_3 H8B_3 0.9900 no
C9_3 O5_3 1.434(7) no
C9_3 C10_3 1.516(8) no
C9_3 H9A_3 0.9900 no
C9_3 H9B_3 0.9900 no
C10_3 O1_3 1.439(7) no
C10_3 H10A_3 0.9900 no
C10_3 H10B_3 0.9900 no
C1'_3 O1'_3 1.455(14) no
C1'_3 C2'_3 1.511(15) no
C1'_3 H1'1_3 0.9900 no
C1'_3 H1'2_3 0.9900 no
C2'_3 O2'_3 1.425(15) no
C2'_3 H2'1_3 0.9900 no
C2'_3 H2'2_3 0.9900 no
C3'_3 O2'_3 1.406(14) no
C3'_3 C4'_3 1.516(15) no
C3'_3 H3'1_3 0.9900 no
C3'_3 H3'2_3 0.9900 no
C4'_3 O3'_3 1.388(15) no
C4'_3 H4'1_3 0.9900 no
C4'_3 H4'2_3 0.9900 no
C5'_3 O3'_3 1.428(15) no
C5'_3 C6'_3 1.471(15) no
C5'_3 H5'1_3 0.9900 no
C5'_3 H5'2_3 0.9900 no
C6'_3 O4'_3 1.429(15) no
C6'_3 H6'1_3 0.9900 no
C6'_3 H6'2_3 0.9900 no
C7'_3 O4'_3 1.406(14) no
C7'_3 C8'_3 1.502(15) no
C7'_3 H7'1_3 0.9900 no
C7'_3 H7'2_3 0.9900 no
C8'_3 O5'_3 1.445(15) no
C8'_3 H8'1_3 0.9900 no
C8'_3 H8'2_3 0.9900 no
C9'_3 O5'_3 1.429(15) no
C9'_3 C10'_3 1.506(15) no
C9'_3 H9'1_3 0.9900 no
C9'_3 H9'2_3 0.9900 no
C10'_3 O1'_3 1.393(14) no
C10'_3 H10C_3 0.9900 no
C10'_3 H10D_3 0.9900 no
Ni3_3 O6_3 2.011(5) no
Ni3_3 O9'_3 2.013(7) no
Ni3_3 O7_3 2.020(5) no
Ni3_3 N3_3 2.042(5) no
Ni3_3 O8_3 2.071(12) no
Ni3_3 O11_3 2.083(6) no
Ni3_3 O12_3 2.190(6) no
O6_3 H6C_3 0.846(6) no
O6_3 H6D_3 0.830(6) no
O7_3 H7C_3 0.858(5) no
O7_3 H7D_3 0.847(6) no
C11_3 C12_3 1.442(7) no
C11_3 H11A_3 0.9800 no
C11_3 H11B_3 0.9800 no
C11_3 H11C_3 0.9800 no
C12_3 N3_3 1.150(6) no
N1_3 O9_3 1.220(12) no
N1_3 O10_3 1.256(13) no
N1_3 O8_3 1.300(12) no
N1'_3 O10'_3 1.227(9) no
N1'_3 O8'_3 1.259(9) no
N1'_3 O9'_3 1.293(9) no
N2_3 O13_3 1.235(7) no
N2_3 O11_3 1.239(6) no
N2_3 O12_3 1.268(7) no
Ni3M_3 O11M_3 2.00(2) no
Ni3M_3 O6M_3 2.020(13) no
Ni3M_3 O7M_3 2.028(13) no
Ni3M_3 O12M_3 2.10(2) no
Ni3M_3 O8M_3 2.16(2) no
Ni3M_3 N2M_3 2.41(2) no
O6M_3 H6C_3 0.59(3) no
O6M_3 H6D_3 1.13(3) no
O7M_3 H7C_3 1.21(2) no
O7M_3 H7D_3 1.12(3) no
N1M_3 O9M_3 1.217(14) no
N1M_3 O10M_3 1.236(14) no
N1M_3 O8M_3 1.274(14) no
N2M_3 O13M_3 1.242(13) no
N2M_3 O12M_3 1.260(13) no
N2M_3 O11M_3 1.277(13) no
C13_3 C14_3 1.452(7) no
C13_3 H13A_3 0.9800 no
C13_3 H13B_3 0.9800 no
C13_3 H13C_3 0.9800 no
C14_3 N4_3 1.126(7) no
C1_4 O1_4 1.440(8) no
C1_4 C2_4 1.511(8) no
C1_4 H1A_4 0.9900 no
C1_4 H1B_4 0.9900 no
C2_4 O2_4 1.420(7) no
C2_4 H2A_4 0.9900 no
C2_4 H2B_4 0.9900 no
C3_4 O2_4 1.447(7) no
C3_4 C4_4 1.503(8) no
C3_4 H3A_4 0.9900 no
C3_4 H3B_4 0.9900 no
C4_4 O3_4 1.435(8) no
C4_4 H4A_4 0.9900 no
C4_4 H4B_4 0.9900 no
C5_4 O3_4 1.434(10) no
C5_4 C6_4 1.471(11) no
C5_4 H5A_4 0.9900 no
C5_4 H5B_4 0.9900 no
C6_4 O4_4 1.469(10) no
C6_4 H6A_4 0.9900 no
C6_4 H6B_4 0.9900 no
C7_4 O4_4 1.423(8) no
C7_4 C8_4 1.511(8) no
C7_4 H7A_4 0.9900 no
C7_4 H7B_4 0.9900 no
C8_4 O5_4 1.441(7) no
C8_4 H8A_4 0.9900 no
C8_4 H8B_4 0.9900 no
C9_4 O5_4 1.430(7) no
C9_4 C10_4 1.498(8) no
C9_4 H9A_4 0.9900 no
C9_4 H9B_4 0.9900 no
C10_4 O1_4 1.435(7) no
C10_4 H10A_4 0.9900 no
C10_4 H10B_4 0.9900 no
C5M_4 C6M_4 1.508(12) no
C1'_4 O1'_4 1.413(14) no
C1'_4 C2'_4 1.490(15) no
C1'_4 H1'1_4 0.9900 no
C1'_4 H1'2_4 0.9900 no
C2'_4 O2'_4 1.410(15) no
C2'_4 H2'1_4 0.9900 no
C2'_4 H2'2_4 0.9900 no
C3'_4 O2'_4 1.439(14) no
C3'_4 C4'_4 1.525(14) no
C3'_4 H3'1_4 0.9900 no
C3'_4 H3'2_4 0.9900 no
C4'_4 O3'_4 1.416(14) no
C4'_4 H4'1_4 0.9900 no
C4'_4 H4'2_4 0.9900 no
C5'_4 O3'_4 1.422(14) no
C5'_4 C6'_4 1.483(14) no
C5'_4 H5'1_4 0.9900 no
C5'_4 H5'2_4 0.9900 no
C6'_4 O4'_4 1.414(14) no
C6'_4 H6'1_4 0.9900 no
C6'_4 H6'2_4 0.9900 no
C7'_4 O4'_4 1.365(14) no
C7'_4 C8'_4 1.481(14) no
C7'_4 H7'1_4 0.9900 no
C7'_4 H7'2_4 0.9900 no
C8'_4 O5'_4 1.414(14) no
C8'_4 H8'1_4 0.9900 no
C8'_4 H8'2_4 0.9900 no
C9'_4 O5'_4 1.442(14) no
C9'_4 C10'_4 1.489(14) no
C9'_4 H9'1_4 0.9900 no
C9'_4 H9'2_4 0.9900 no
C10'_4 O1'_4 1.405(14) no
C10'_4 H10C_4 0.9900 no
C10'_4 H10D_4 0.9900 no
Ni4_4 O6_4 2.012(6) no
Ni4_4 N3_4 2.025(5) no
Ni4_4 O7_4 2.030(6) no
Ni4_4 O8_4 2.034(7) no
Ni4_4 O11_4 2.060(8) no
Ni4_4 O12_4 2.145(8) no
O6_4 H6C_4 0.909(8) no
O6_4 H6D_4 0.818(9) no
O7_4 H7C_4 0.810(7) no
O7_4 H7D_4 0.824(8) no
C11_4 C12_4 1.447(7) no
C11_4 H11A_4 0.9800 no
C11_4 H11B_4 0.9800 no
C11_4 H11C_4 0.9800 no
C12_4 N3_4 1.129(6) no
N1_4 O9_4 1.207(9) no
N1_4 O10_4 1.233(9) no
N1_4 O8_4 1.307(8) no
N2_4 O13_4 1.230(9) no
N2_4 O12_4 1.264(9) no
N2_4 O11_4 1.275(8) no
Ni4M_4 O7M_4 2.019(7) no
Ni4M_4 O9M_4 2.023(8) no
Ni4M_4 O6M_4 2.033(8) no
Ni4M_4 O12M_4 2.047(11) no
Ni4M_4 O11M_4 2.128(10) no
O6M_4 H6C_4 0.627(9) no
O6M_4 H6D_4 1.111(11) no
O7M_4 H7C_4 0.964(9) no
O7M_4 H7D_4 1.190(9) no
N1M_4 O8M_4 1.213(10) no
N1M_4 O10M_4 1.281(11) no
N1M_4 O9M_4 1.293(10) no
N2M_4 O13M_4 1.220(10) no
N2M_4 O12M_4 1.266(11) no
N2M_4 O11M_4 1.321(10) no
C13_4 C14_4 1.433(8) no
C13_4 H13A_4 0.9800 no
C13_4 H13B_4 0.9800 no
C13_4 H13C_4 0.9800 no
C14_4 N4_4 1.123(7) no
C1_5 O1_5 1.428(7) no
C1_5 C2_5 1.496(8) no
C1_5 H1A_5 0.9900 no
C1_5 H1B_5 0.9900 no
C2_5 O2_5 1.436(7) no
C2_5 H2A_5 0.9900 no
C2_5 H2B_5 0.9900 no
C3_5 O2_5 1.420(7) no
C3_5 C4_5 1.492(8) no
C3_5 H3A_5 0.9900 no
C3_5 H3B_5 0.9900 no
C4_5 O3_5 1.391(8) no
C4_5 H4A_5 0.9900 no
C4_5 H4B_5 0.9900 no
C5_5 O3_5 1.455(7) no
C5_5 C6_5 1.476(8) no
C5_5 H5A_5 0.9900 no
C5_5 H5B_5 0.9900 no
C6_5 O4_5 1.417(7) no
C6_5 H6A_5 0.9900 no
C6_5 H6B_5 0.9900 no
C7_5 O4_5 1.424(7) no
C7_5 C8_5 1.525(8) no
C7_5 H7A_5 0.9900 no
C7_5 H7B_5 0.9900 no
C8_5 O5_5 1.425(7) no
C8_5 H8A_5 0.9900 no
C8_5 H8B_5 0.9900 no
C9_5 O5_5 1.416(7) no
C9_5 C10_5 1.522(8) no
C9_5 H9A_5 0.9900 no
C9_5 H9B_5 0.9900 no
C10_5 O1_5 1.422(7) no
C10_5 H10A_5 0.9900 no
C10_5 H10B_5 0.9900 no
C1'_5 O1'_5 1.447(14) no
C1'_5 C2'_5 1.501(15) no
C1'_5 H1'1_5 0.9900 no
C1'_5 H1'2_5 0.9900 no
C2'_5 O2'_5 1.411(15) no
C2'_5 H2'1_5 0.9900 no
C2'_5 H2'2_5 0.9900 no
C3'_5 O2'_5 1.419(15) no
C3'_5 C4'_5 1.522(15) no
C3'_5 H3'1_5 0.9900 no
C3'_5 H3'2_5 0.9900 no
C4'_5 O3'_5 1.415(14) no
C4'_5 H4'1_5 0.9900 no
C4'_5 H4'2_5 0.9900 no
C5'_5 O3'_5 1.440(15) no
C5'_5 C6'_5 1.487(15) no
C5'_5 H5'1_5 0.9900 no
C5'_5 H5'2_5 0.9900 no
C6'_5 O4'_5 1.415(14) no
C6'_5 H6'1_5 0.9900 no
C6'_5 H6'2_5 0.9900 no
C7'_5 O4'_5 1.396(14) no
C7'_5 C8'_5 1.488(15) no
C7'_5 H7'1_5 0.9900 no
C7'_5 H7'2_5 0.9900 no
C8'_5 O5'_5 1.435(14) no
C8'_5 H8'1_5 0.9900 no
C8'_5 H8'2_5 0.9900 no
C9'_5 O5'_5 1.430(15) no
C9'_5 C10'_5 1.500(15) no
C9'_5 H9'1_5 0.9900 no
C9'_5 H9'2_5 0.9900 no
C10'_5 O1'_5 1.379(14) no
C10'_5 H10C_5 0.9900 no
C10'_5 H10D_5 0.9900 no
Ni5_5 O9'_5 1.916(14) no
Ni5_5 O7_5 2.013(4) no
Ni5_5 O6_5 2.035(4) no
Ni5_5 O8_5 2.035(6) no
Ni5_5 N3_5 2.047(5) no
Ni5_5 O12_5 2.112(5) no
Ni5_5 O11_5 2.162(5) no
O6_5 H6C_5 0.825(4) no
O6_5 H6D_5 0.823(5) no
O7_5 H7C_5 0.832(5) no
O7_5 H7D_5 0.830(4) no
C11_5 C12_5 1.464(7) no
C11_5 H11A_5 0.9800 no
C11_5 H11B_5 0.9800 no
C11_5 H11C_5 0.9800 no
C12_5 N3_5 1.130(6) no
N1_5 O10_5 1.227(7) no
N1_5 O9_5 1.227(7) no
N1_5 O8_5 1.287(7) no
N1'_5 O10'_5 1.255(14) no
N1'_5 O8'_5 1.256(13) no
N1'_5 O9'_5 1.292(14) no
N2_5 O13_5 1.215(6) no
N2_5 O11_5 1.283(5) no
N2_5 O12_5 1.292(6) no
C13_5 C14_5 1.452(8) no
C13_5 H13A_5 0.9800 no
C13_5 H13B_5 0.9800 no
C13_5 H13C_5 0.9800 no
C14_5 N4_5 1.122(7) no

loop_
_geom_hbond_atom_site_label_D
_geom_hbond_atom_site_label_H
_geom_hbond_atom_site_label_A
_geom_hbond_site_symmetry_A
_geom_hbond_distance_DH
_geom_hbond_distance_HA
_geom_hbond_distance_DA
_geom_hbond_angle_DHA
O6_1 H6C_1 O2_1 . 0.852(5) 1.846(5) 2.666(7) 161.2(4)
O6_1 H6D_1 O5_1 . 0.833(5) 2.000(5) 2.788(7) 157.5(3)
O7_1 H7C_1 O1_5 1_554 0.874(5) 1.974(6) 2.841(7) 171.1(4)
O7_1 H7D_1 O3_5 1_554 0.832(4) 2.021(5) 2.817(7) 159.8(4)
O6_2 H6D_2 O2_2 . 0.827(5) 2.054(5) 2.718(7) 137.0(3)
O6_2 H6C_2 O5_2 . 0.816(5) 1.957(5) 2.730(7) 157.9(4)
O7_2 H7C_2 O1_1 . 0.887(5) 2.185(5) 2.823(7) 128.3(4)
O7_2 H7D_2 O3_1 . 0.867(4) 2.103(5) 2.766(6) 132.8(4)
O6_3 H6C_3 O2_3 . 0.846(6) 1.882(5) 2.699(9) 161.8(5)
O6_3 H6D_3 O5_3 . 0.830(6) 1.966(5) 2.788(8) 170.7(5)
O7_3 H7C_3 O1_2 . 0.858(5) 1.997(5) 2.834(7) 164.8(4)
O7_3 H7D_3 O3_2 . 0.847(6) 1.957(5) 2.799(7) 172.5(4)
O6_4 H6C_4 O2_4 . 0.909(8) 1.996(5) 2.871(10) 161.2(5)
O6_4 H6D_4 O5_4 . 0.818(9) 1.876(5) 2.611(10) 148.8(6)
O7_4 H7C_4 O1_3 . 0.810(7) 2.095(6) 2.892(9) 167.8(6)
O7_4 H7D_4 O3_3 . 0.824(8) 2.257(6) 2.931(10) 139.3(7)
O6_5 H6D_5 O2_5 . 0.823(5) 1.993(5) 2.690(7) 142.0(3)
O6_5 H6C_5 O5_5 . 0.825(4) 2.106(6) 2.775(8) 138.0(4)
O7_5 H7C_5 O1_4 . 0.832(5) 2.306(6) 2.853(7) 123.7(4)
O7_5 H7D_5 O3_4 . 0.830(4) 2.112(6) 2.850(7) 148.1(5)

loop_
_geom_torsion_atom_site_label_1
_geom_torsion_atom_site_label_2
_geom_torsion_atom_site_label_3
_geom_torsion_atom_site_label_4
_geom_torsion
_geom_torsion_publ_flag
O1_1 C1_1 C2_1 O2_1 -61.3(8) no
O2_1 C3_1 C4_1 O3_1 73.7(7) no
O3_1 C5_1 C6_1 O4_1 59.5(7) no
O4_1 C7_1 C8_1 O5_1 -81.3(7) no
O5_1 C9_1 C10_1 O1_1 67.2(8) no
C2_1 C1_1 O1_1 C10_1 165.9(6) no
C9_1 C10_1 O1_1 C1_1 -163.9(6) no
C1_1 C2_1 O2_1 C3_1 175.0(6) no
C4_1 C3_1 O2_1 C2_1 -168.0(6) no
C3_1 C4_1 O3_1 C5_1 -174.6(5) no
C6_1 C5_1 O3_1 C4_1 92.2(7) no
C5_1 C6_1 O4_1 C7_1 -177.8(6) no
C8_1 C7_1 O4_1 C6_1 159.0(6) no
C7_1 C8_1 O5_1 C9_1 167.9(6) no
C10_1 C9_1 O5_1 C8_1 -163.0(6) no
O7_1 Ni1_1 N3_1 C12_1 173(2) no
O8_1 Ni1_1 N3_1 C12_1 -93(2) no
O6_1 Ni1_1 N3_1 C12_1 -8(2) no
O9'_1 Ni1_1 N3_1 C12_1 -98(2) no
O11_1 Ni1_1 N3_1 C12_1 81(2) no
O12_1 Ni1_1 N3_1 C12_1 78(2) no
O9_1 N1_1 O8_1 Ni1_1 9.3(6) no
O10_1 N1_1 O8_1 Ni1_1 -170.7(5) no
O7_1 Ni1_1 O8_1 N1_1 -93.5(5) no
O6_1 Ni1_1 O8_1 N1_1 83.6(5) no
N3_1 Ni1_1 O8_1 N1_1 174.4(5) no
O9'_1 Ni1_1 O8_1 N1_1 -11.9(6) no
O12_1 Ni1_1 O8_1 N1_1 -1.4(6) no
O10'_1 N1'_1 O9'_1 Ni1_1 -177.9(12) no
O8'_1 N1'_1 O9'_1 Ni1_1 2.1(12) no
O7_1 Ni1_1 O9'_1 N1'_1 107.7(8) no
O8_1 Ni1_1 O9'_1 N1'_1 8.9(7) no
O6_1 Ni1_1 O9'_1 N1'_1 -73.9(8) no
N3_1 Ni1_1 O9'_1 N1'_1 16.4(10) no
O11_1 Ni1_1 O9'_1 N1'_1 -162.1(6) no
O12_1 Ni1_1 O9'_1 N1'_1 -162.0(8) no
O13_1 N2_1 O11_1 Ni1_1 -179.7(3) no
O12_1 N2_1 O11_1 Ni1_1 0.2(3) no
O7_1 Ni1_1 O11_1 N2_1 88.6(3) no
O6_1 Ni1_1 O11_1 N2_1 -88.5(3) no
N3_1 Ni1_1 O11_1 N2_1 -178.8(3) no
O9'_1 Ni1_1 O11_1 N2_1 0.0(7) no
O12_1 Ni1_1 O11_1 N2_1 -0.14(18) no
O13_1 N2_1 O12_1 Ni1_1 179.7(3) no
O11_1 N2_1 O12_1 Ni1_1 -0.2(3) no
O7_1 Ni1_1 O12_1 N2_1 -92.2(3) no
O8_1 Ni1_1 O12_1 N2_1 173.5(3) no
O6_1 Ni1_1 O12_1 N2_1 90.1(3) no
N3_1 Ni1_1 O12_1 N2_1 3.5(7) no
O9'_1 Ni1_1 O12_1 N2_1 -179.8(4) no
O11_1 Ni1_1 O12_1 N2_1 0.14(18) no
O1_2 C1_2 C2_2 O2_2 62.6(8) no
O2_2 C3_2 C4_2 O3_2 -71.6(7) no
O3_2 C5_2 C6_2 O4_2 -58.8(8) no
O4_2 C7_2 C8_2 O5_2 75.9(7) no
O5_2 C9_2 C10_2 O1_2 -69.0(7) no
C9_2 C10_2 O1_2 C1_2 165.1(6) no
C2_2 C1_2 O1_2 C10_2 -169.2(6) no
C4_2 C3_2 O2_2 C2_2 168.1(6) no
C1_2 C2_2 O2_2 C3_2 -177.2(6) no
C6_2 C5_2 O3_2 C4_2 -90.6(7) no
C3_2 C4_2 O3_2 C5_2 167.7(5) no
C8_2 C7_2 O4_2 C6_2 -158.5(6) no
C5_2 C6_2 O4_2 C7_2 -177.6(6) no
C7_2 C8_2 O5_2 C9_2 -165.4(6) no
C10_2 C9_2 O5_2 C8_2 166.0(6) no
O9'_2 Ni2_2 N3_2 C12_2 94(2) no
O7_2 Ni2_2 N3_2 C12_2 -179(2) no
O6_2 Ni2_2 N3_2 C12_2 -2(2) no
O12_2 Ni2_2 N3_2 C12_2 -89(2) no
O11_2 Ni2_2 N3_2 C12_2 -90(2) no
O8_2 Ni2_2 N3_2 C12_2 83(2) no
O9_2 N1_2 O8_2 Ni2_2 -5.0(7) no
O10_2 N1_2 O8_2 Ni2_2 175.0(7) no
O9'_2 Ni2_2 O8_2 N1_2 22.9(5) no
O7_2 Ni2_2 O8_2 N1_2 92.1(7) no
O6_2 Ni2_2 O8_2 N1_2 -85.5(7) no
N3_2 Ni2_2 O8_2 N1_2 -175.9(7) no
O12_2 Ni2_2 O8_2 N1_2 0.9(8) no
O10'_2 N1'_2 O9'_2 Ni2_2 -158.6(6) no
O8'_2 N1'_2 O9'_2 Ni2_2 21.4(6) no
O7_2 Ni2_2 O9'_2 N1'_2 -131.3(6) no
O6_2 Ni2_2 O9'_2 N1'_2 52.4(6) no
N3_2 Ni2_2 O9'_2 N1'_2 -39.3(7) no
O12_2 Ni2_2 O9'_2 N1'_2 141.9(6) no
O11_2 Ni2_2 O9'_2 N1'_2 148.8(5) no
O8_2 Ni2_2 O9'_2 N1'_2 -19.6(7) no
O13_2 N2_2 O11_2 Ni2_2 -179.7(3) no
O12_2 N2_2 O11_2 Ni2_2 0.4(3) no
O9'_2 Ni2_2 O11_2 N2_2 -8.1(6) no
O7_2 Ni2_2 O11_2 N2_2 -87.2(2) no
O6_2 Ni2_2 O11_2 N2_2 90.3(2) no
N3_2 Ni2_2 O11_2 N2_2 179.5(3) no
O12_2 Ni2_2 O11_2 N2_2 -0.24(18) no
O13_2 N2_2 O12_2 Ni2_2 179.7(3) no
O11_2 N2_2 O12_2 Ni2_2 -0.4(3) no
O9'_2 Ni2_2 O12_2 N2_2 176.5(3) no
O7_2 Ni2_2 O12_2 N2_2 91.0(3) no
O6_2 Ni2_2 O12_2 N2_2 -87.4(3) no
N3_2 Ni2_2 O12_2 N2_2 -0.5(8) no
O11_2 Ni2_2 O12_2 N2_2 0.24(19) no
O8_2 Ni2_2 O12_2 N2_2 -171.6(4) no
O1_3 C1_3 C2_3 O2_3 -61.3(9) no
O2_3 C3_3 C4_3 O3_3 72.1(10) no
O3_3 C5_3 C6_3 O4_3 58.3(9) no
O4_3 C7_3 C8_3 O5_3 -80.5(8) no
O5_3 C9_3 C10_3 O1_3 66.4(9) no
C2_3 C1_3 O1_3 C10_3 166.4(7) no
C9_3 C10_3 O1_3 C1_3 -164.7(7) no
C1_3 C2_3 O2_3 C3_3 176.4(7) no
C4_3 C3_3 O2_3 C2_3 -166.4(7) no
C3_3 C4_3 O3_3 C5_3 -173.2(7) no
C6_3 C5_3 O3_3 C4_3 92.6(9) no
C5_3 C6_3 O4_3 C7_3 -178.3(7) no
C8_3 C7_3 O4_3 C6_3 160.4(7) no
C7_3 C8_3 O5_3 C9_3 169.8(7) no
C10_3 C9_3 O5_3 C8_3 -164.4(7) no
O1'_3 C1'_3 C2'_3 O2'_3 81(3) no
O2'_3 C3'_3 C4'_3 O3'_3 -66(4) no
O3'_3 C5'_3 C6'_3 O4'_3 83(3) no
O4'_3 C7'_3 C8'_3 O5'_3 57(3) no
O5'_3 C9'_3 C10'_3 O1'_3 -79(4) no
C9'_3 C10'_3 O1'_3 C1'_3 156(2) no
C2'_3 C1'_3 O1'_3 C10'_3 -170(2) no
C4'_3 C3'_3 O2'_3 C2'_3 160(3) no
C1'_3 C2'_3 O2'_3 C3'_3 -166(3) no
C3'_3 C4'_3 O3'_3 C5'_3 167(3) no
C6'_3 C5'_3 O3'_3 C4'_3 -167(3) no
C8'_3 C7'_3 O4'_3 C6'_3 91(3) no
C5'_3 C6'_3 O4'_3 C7'_3 -174(2) no
C10'_3 C9'_3 O5'_3 C8'_3 163(3) no
C7'_3 C8'_3 O5'_3 C9'_3 178(3) no
O6_3 Ni3_3 N3_3 C12_3 -5(3) no
O9'_3 Ni3_3 N3_3 C12_3 -94(3) no
O7_3 Ni3_3 N3_3 C12_3 176(2) no
O8_3 Ni3_3 N3_3 C12_3 -90(3) no
O11_3 Ni3_3 N3_3 C12_3 83(3) no
O12_3 Ni3_3 N3_3 C12_3 80(3) no
O9_3 N1_3 O8_3 Ni3_3 11.3(11) no
O10_3 N1_3 O8_3 Ni3_3 -168.7(11) no
O6_3 Ni3_3 O8_3 N1_3 82.6(10) no
O9'_3 Ni3_3 O8_3 N1_3 -12.8(6) no
O7_3 Ni3_3 O8_3 N1_3 -95.1(9) no
N3_3 Ni3_3 O8_3 N1_3 172.9(10) no
O12_3 Ni3_3 O8_3 N1_3 -2.4(12) no
O10'_3 N1'_3 O9'_3 Ni3_3 176.9(6) no
O8'_3 N1'_3 O9'_3 Ni3_3 -3.1(6) no
O6_3 Ni3_3 O9'_3 N1'_3 -69.0(5) no
O7_3 Ni3_3 O9'_3 N1'_3 112.3(5) no
N3_3 Ni3_3 O9'_3 N1'_3 20.1(6) no
O8_3 Ni3_3 O9'_3 N1'_3 13.8(8) no
O11_3 Ni3_3 O9'_3 N1'_3 -154.6(5) no
O12_3 Ni3_3 O9'_3 N1'_3 -157.6(5) no
O13_3 N2_3 O11_3 Ni3_3 -178.5(4) no
O12_3 N2_3 O11_3 Ni3_3 1.5(4) no
O6_3 Ni3_3 O11_3 N2_3 -90.4(3) no
O9'_3 Ni3_3 O11_3 N2_3 -4.3(7) no
O7_3 Ni3_3 O11_3 N2_3 87.4(3) no
N3_3 Ni3_3 O11_3 N2_3 -179.6(3) no
O12_3 Ni3_3 O11_3 N2_3 -0.8(2) no
O13_3 N2_3 O12_3 Ni3_3 178.6(4) no
O11_3 N2_3 O12_3 Ni3_3 -1.4(4) no
O6_3 Ni3_3 O12_3 N2_3 89.3(3) no
O9'_3 Ni3_3 O12_3 N2_3 179.0(3) no
O7_3 Ni3_3 O12_3 N2_3 -92.7(3) no
N3_3 Ni3_3 O12_3 N2_3 3.8(7) no
O8_3 Ni3_3 O12_3 N2_3 172.5(6) no
O11_3 Ni3_3 O12_3 N2_3 0.8(2) no
O9M_3 N1M_3 O8M_3 Ni3M_3 -5(2) no
O10M_3 N1M_3 O8M_3 Ni3M_3 175(2) no
O6M_3 Ni3M_3 O8M_3 N1M_3 -64(2) no
O7M_3 Ni3M_3 O8M_3 N1M_3 113.3(19) no
O12M_3 Ni3M_3 O8M_3 N1M_3 27(2) no
N2M_3 Ni3M_3 O8M_3 N1M_3 30(3) no
O11M_3 Ni3M_3 N2M_3 O13M_3 89(6) no
O6M_3 Ni3M_3 N2M_3 O13M_3 -6(6) no
O7M_3 Ni3M_3 N2M_3 O13M_3 178(6) no
O12M_3 Ni3M_3 N2M_3 O13M_3 -97(6) no
O8M_3 Ni3M_3 N2M_3 O13M_3 -102(6) no
O11M_3 Ni3M_3 N2M_3 O12M_3 -174(3) no
O6M_3 Ni3M_3 N2M_3 O12M_3 91(2) no
O7M_3 Ni3M_3 N2M_3 O12M_3 -85(2) no
O8M_3 Ni3M_3 N2M_3 O12M_3 -5(3) no
O6M_3 Ni3M_3 N2M_3 O11M_3 -95(2) no
O7M_3 Ni3M_3 N2M_3 O11M_3 90(2) no
O12M_3 Ni3M_3 N2M_3 O11M_3 174(3) no
O8M_3 Ni3M_3 N2M_3 O11M_3 169(2) no
O13M_3 N2M_3 O11M_3 Ni3M_3 -159(3) no
O12M_3 N2M_3 O11M_3 Ni3M_3 5(3) no
O6M_3 Ni3M_3 O11M_3 N2M_3 86(2) no
O7M_3 Ni3M_3 O11M_3 N2M_3 -91(2) no
O12M_3 Ni3M_3 O11M_3 N2M_3 -3.2(19) no
O13M_3 N2M_3 O12M_3 Ni3M_3 159(3) no
O11M_3 N2M_3 O12M_3 Ni3M_3 -5(3) no
O11M_3 Ni3M_3 O12M_3 N2M_3 3(2) no
O6M_3 Ni3M_3 O12M_3 N2M_3 -89(2) no
O7M_3 Ni3M_3 O12M_3 N2M_3 95(2) no
O8M_3 Ni3M_3 O12M_3 N2M_3 177(2) no
O1_4 C1_4 C2_4 O2_4 -66.0(9) no
O2_4 C3_4 C4_4 O3_4 74.8(8) no
O3_4 C5_4 C6_4 O4_4 64.1(14) no
O4_4 C7_4 C8_4 O5_4 -79.0(9) no
O5_4 C9_4 C10_4 O1_4 65.0(9) no
C9_4 C10_4 O1_4 C1_4 -167.4(7) no
C2_4 C1_4 O1_4 C10_4 164.4(7) no
C1_4 C2_4 O2_4 C3_4 171.4(7) no
C4_4 C3_4 O2_4 C2_4 -166.7(7) no
C6_4 C5_4 O3_4 C4_4 103.3(12) no
C3_4 C4_4 O3_4 C5_4 175.8(8) no
C8_4 C7_4 O4_4 C6_4 158.8(9) no
C5_4 C6_4 O4_4 C7_4 -172.2(10) no
C10_4 C9_4 O5_4 C8_4 -169.4(7) no
C7_4 C8_4 O5_4 C9_4 171.2(7) no
O1'_4 C1'_4 C2'_4 O2'_4 66(4) no
O2'_4 C3'_4 C4'_4 O3'_4 -65(3) no
O3'_4 C5'_4 C6'_4 O4'_4 -61(3) no
O4'_4 C7'_4 C8'_4 O5'_4 57(3) no
O5'_4 C9'_4 C10'_4 O1'_4 -65(3) no
C9'_4 C10'_4 O1'_4 C1'_4 165(2) no
C2'_4 C1'_4 O1'_4 C10'_4 -166(2) no
C1'_4 C2'_4 O2'_4 C3'_4 -159(3) no
C4'_4 C3'_4 O2'_4 C2'_4 -172(3) no
C3'_4 C4'_4 O3'_4 C5'_4 -82(3) no
C6'_4 C5'_4 O3'_4 C4'_4 170(2) no
C8'_4 C7'_4 O4'_4 C6'_4 176(2) no
C5'_4 C6'_4 O4'_4 C7'_4 167(3) no
C7'_4 C8'_4 O5'_4 C9'_4 -162(2) no
C10'_4 C9'_4 O5'_4 C8'_4 162(2) no
O6_4 Ni4_4 N3_4 C12_4 -25(2) no
O7_4 Ni4_4 N3_4 C12_4 155(2) no
O8_4 Ni4_4 N3_4 C12_4 -111(2) no
O11_4 Ni4_4 N3_4 C12_4 64(2) no
O12_4 Ni4_4 N3_4 C12_4 57(2) no
O9_4 N1_4 O8_4 Ni4_4 2.7(6) no
O10_4 N1_4 O8_4 Ni4_4 -177.4(5) no
O6_4 Ni4_4 O8_4 N1_4 85.6(5) no
N3_4 Ni4_4 O8_4 N1_4 176.2(5) no
O7_4 Ni4_4 O8_4 N1_4 -90.2(5) no
O12_4 Ni4_4 O8_4 N1_4 1.4(7) no
O13_4 N2_4 O11_4 Ni4_4 -178.6(5) no
O12_4 N2_4 O11_4 Ni4_4 1.4(5) no
O6_4 Ni4_4 O11_4 N2_4 -87.7(5) no
N3_4 Ni4_4 O11_4 N2_4 -177.9(4) no
O7_4 Ni4_4 O11_4 N2_4 88.2(4) no
O12_4 Ni4_4 O11_4 N2_4 -0.9(3) no
O13_4 N2_4 O12_4 Ni4_4 178.7(5) no
O11_4 N2_4 O12_4 Ni4_4 -1.4(5) no
O6_4 Ni4_4 O12_4 N2_4 91.4(4) no
N3_4 Ni4_4 O12_4 N2_4 8.0(9) no
O7_4 Ni4_4 O12_4 N2_4 -90.8(5) no
O8_4 Ni4_4 O12_4 N2_4 175.4(4) no
O11_4 Ni4_4 O12_4 N2_4 0.9(3) no
O8M_4 N1M_4 O9M_4 Ni4M_4 27.4(7) no
O10M_4 N1M_4 O9M_4 Ni4M_4 -152.5(7) no
O7M_4 Ni4M_4 O9M_4 N1M_4 -135.9(7) no
O6M_4 Ni4M_4 O9M_4 N1M_4 48.1(7) no
O12M_4 Ni4M_4 O9M_4 N1M_4 138.3(7) no
O11M_4 Ni4M_4 O9M_4 N1M_4 145.8(8) no
O13M_4 N2M_4 O11M_4 Ni4M_4 -179.1(11) no
O12M_4 N2M_4 O11M_4 Ni4M_4 -2.4(10) no
O7M_4 Ni4M_4 O11M_4 N2M_4 -85.3(7) no
O9M_4 Ni4M_4 O11M_4 N2M_4 -7.0(13) no
O6M_4 Ni4M_4 O11M_4 N2M_4 92.0(7) no
O12M_4 Ni4M_4 O11M_4 N2M_4 1.6(7) no
O13M_4 N2M_4 O12M_4 Ni4M_4 178.7(14) no
O11M_4 N2M_4 O12M_4 Ni4M_4 2.5(10) no
O7M_4 Ni4M_4 O12M_4 N2M_4 87.3(8) no
O9M_4 Ni4M_4 O12M_4 N2M_4 174.5(8) no
O6M_4 Ni4M_4 O12M_4 N2M_4 -90.8(8) no
O11M_4 Ni4M_4 O12M_4 N2M_4 -1.7(7) no
O1_5 C1_5 C2_5 O2_5 63.0(9) no
O2_5 C3_5 C4_5 O3_5 -71.1(10) no
O3_5 C5_5 C6_5 O4_5 -57.3(9) no
O4_5 C7_5 C8_5 O5_5 78.1(8) no
O5_5 C9_5 C10_5 O1_5 -70.1(9) no
C9_5 C10_5 O1_5 C1_5 165.0(7) no
C2_5 C1_5 O1_5 C10_5 -167.1(7) no
C4_5 C3_5 O2_5 C2_5 163.7(8) no
C1_5 C2_5 O2_5 C3_5 -177.9(7) no
C3_5 C4_5 O3_5 C5_5 168.2(6) no
C6_5 C5_5 O3_5 C4_5 -89.1(9) no
C5_5 C6_5 O4_5 C7_5 -179.2(6) no
C8_5 C7_5 O4_5 C6_5 -162.4(7) no
C10_5 C9_5 O5_5 C8_5 165.3(7) no
C7_5 C8_5 O5_5 C9_5 -165.4(7) no
O1'_5 C1'_5 C2'_5 O2'_5 -83(3) no
O2'_5 C3'_5 C4'_5 O3'_5 68(3) no
O3'_5 C5'_5 C6'_5 O4'_5 72(4) no
O4'_5 C7'_5 C8'_5 O5'_5 -56(4) no
O5'_5 C9'_5 C10'_5 O1'_5 58(4) no
C9'_5 C10'_5 O1'_5 C1'_5 -155(3) no
C2'_5 C1'_5 O1'_5 C10'_5 172(2) no
C1'_5 C2'_5 O2'_5 C3'_5 161(3) no
C4'_5 C3'_5 O2'_5 C2'_5 175(3) no
C3'_5 C4'_5 O3'_5 C5'_5 78(3) no
C6'_5 C5'_5 O3'_5 C4'_5 -175(2) no
C8'_5 C7'_5 O4'_5 C6'_5 -179(3) no
C5'_5 C6'_5 O4'_5 C7'_5 -167(3) no
C10'_5 C9'_5 O5'_5 C8'_5 -161(3) no
C7'_5 C8'_5 O5'_5 C9'_5 164(3) no
O9'_5 Ni5_5 N3_5 C12_5 102(3) no
O7_5 Ni5_5 N3_5 C12_5 -173(3) no
O6_5 Ni5_5 N3_5 C12_5 5(3) no
O8_5 Ni5_5 N3_5 C12_5 95(3) no
O12_5 Ni5_5 N3_5 C12_5 -82(3) no
O11_5 Ni5_5 N3_5 C12_5 -81(3) no
O10_5 N1_5 O8_5 Ni5_5 171.6(5) no
O9_5 N1_5 O8_5 Ni5_5 -8.4(5) no
O9'_5 Ni5_5 O8_5 N1_5 23.9(9) no
O7_5 Ni5_5 O8_5 N1_5 99.3(4) no
O6_5 Ni5_5 O8_5 N1_5 -78.5(4) no
N3_5 Ni5_5 O8_5 N1_5 -168.3(5) no
O12_5 Ni5_5 O8_5 N1_5 10.2(5) no
O10'_5 N1'_5 O9'_5 Ni5_5 -165.0(15) no
O8'_5 N1'_5 O9'_5 Ni5_5 15.1(15) no
O7_5 Ni5_5 O9'_5 N1'_5 -125.4(13) no
O6_5 Ni5_5 O9'_5 N1'_5 57.7(13) no
O8_5 Ni5_5 O9'_5 N1'_5 -22.0(9) no
N3_5 Ni5_5 O9'_5 N1'_5 -35.8(14) no
O12_5 Ni5_5 O9'_5 N1'_5 145.9(13) no
O11_5 Ni5_5 O9'_5 N1'_5 151.0(9) no
O13_5 N2_5 O11_5 Ni5_5 -179.4(3) no
O12_5 N2_5 O11_5 Ni5_5 0.7(3) no
O9'_5 Ni5_5 O11_5 N2_5 -6.2(9) no
O7_5 Ni5_5 O11_5 N2_5 -87.6(2) no
O6_5 Ni5_5 O11_5 N2_5 90.3(2) no
N3_5 Ni5_5 O11_5 N2_5 179.8(3) no
O12_5 Ni5_5 O11_5 N2_5 -0.41(18) no
O13_5 N2_5 O12_5 Ni5_5 179.4(3) no
O11_5 N2_5 O12_5 Ni5_5 -0.7(3) no
O9'_5 Ni5_5 O12_5 N2_5 177.2(5) no
O7_5 Ni5_5 O12_5 N2_5 93.2(3) no
O6_5 Ni5_5 O12_5 N2_5 -86.0(3) no
O8_5 Ni5_5 O12_5 N2_5 -175.4(3) no
N3_5 Ni5_5 O12_5 N2_5 0.9(7) no
O11_5 Ni5_5 O12_5 N2_5 0.41(18) no
